data_7236953
loop_
_publ_author_name
'Wang, Chengri'
'Yang, Xiaoping'
'Wang, Shiqing'
'Zhu, Ting'
'Bo, Le'
'Zhang, Lijie'
'Chen, Hongfen'
'Jiang, Dongmei'
'Dong, Xiaomei'
'Huang, Shaoming'

_publ_section_title
;
 Anion dependent self-assembly of drum-like 30- and 32-metal Cd--Ln
 nanoclusters: visible and NIR luminescent sensing of metal cations
;
_journal_issue 4
_journal_name_full 'Journal of Materials Chemistry C'
_journal_page_first 865
_journal_paper_doi 10.1039/C7TC04101B
_journal_volume 6
_journal_year 2018
_chemical_formula_moiety 'C360 H468 Cd22 Er8 N24 O138'
_chemical_formula_sum 'C360 H468 Cd22 Er8 N24 O138'
_chemical_formula_weight 11150.46
_chemical_name_systematic cluster-4
_chemical_properties_physical ', Heat-sensitive'
_space_group_IT_number 14
_space_group_name_Hall '-P 2yn'
_space_group_name_H-M_alt 'P 1 21/n 1'
_symmetry_cell_setting monoclinic
_symmetry_space_group_name_H-M 'P 1 21/n 1'
_atom_sites_solution_hydrogens geom
_atom_sites_solution_primary direct
_atom_sites_solution_secondary difmap
_audit_creation_method SHELXL-97
_audit_update_record
;
2017-06-04 deposited with the CCDC.
2017-12-19 downloaded from the CCDC.
;
_cell_angle_alpha 90.00
_cell_angle_beta 111.891(3)
_cell_angle_gamma 90.00
_cell_formula_units_Z 2
_cell_length_a 24.7784(11)
_cell_length_b 40.9518(17)
_cell_length_c 27.8972(14)
_cell_measurement_reflns_used 6598
_cell_measurement_temperature 190(1)
_cell_measurement_theta_max 27.6590
_cell_measurement_theta_min 1.2651
_cell_volume 26267(2)
_computing_cell_refinement 'Collect software, Nonius B.V. 1998'
_computing_data_collection 'Collect software, Nonius B.V. 1998'
_computing_data_reduction
;
DENZO and Scalepack (Otwinoski and Minor, 1997)
;
_computing_molecular_graphics 'XP SHELXTL/PC, Siemens Analytical'
_computing_structure_refinement 'XL SHELXTL/PC, Siemens Analytical'
_computing_structure_solution
;

SIR97 - Altomare A., Burla M.C., Camalli M., Cascarano G.L., Giacovazzo C., 
Guagliardi A., Moliterni A.G.G., Polidori G.,Spagna R.
;
_diffrn_ambient_temperature 190(1)
_diffrn_detector_area_resol_mean 13.6612
_diffrn_measured_fraction_theta_full 0.962
_diffrn_measured_fraction_theta_max 0.962
_diffrn_measurement_device_type 'Mercury2 (2x2 bin mode)'
_diffrn_measurement_method dtprofit.ref
_diffrn_radiation_monochromator graphite
_diffrn_radiation_source 'fine-focus sealed tube'
_diffrn_radiation_type MoK\a
_diffrn_radiation_wavelength 0.71073
_diffrn_reflns_av_R_equivalents 0.0000
_diffrn_reflns_av_sigmaI/netI 0.3372
_diffrn_reflns_limit_h_max 27
_diffrn_reflns_limit_h_min -29
_diffrn_reflns_limit_k_max 48
_diffrn_reflns_limit_k_min 0
_diffrn_reflns_limit_l_max 33
_diffrn_reflns_limit_l_min 0
_diffrn_reflns_number 44498
_diffrn_reflns_theta_full 25.00
_diffrn_reflns_theta_max 25.00
_diffrn_reflns_theta_min 1.33
_exptl_absorpt_coefficient_mu 2.200
_exptl_absorpt_correction_T_max 1.0000
_exptl_absorpt_correction_T_min 0.6998
_exptl_absorpt_correction_type multi-scan
_exptl_absorpt_process_details 'DENZO and Scalepack (Otwinoski and Minor, 1997)'
_exptl_crystal_colour Yellow
_exptl_crystal_density_diffrn 1.410
_exptl_crystal_density_method 'not measured'
_exptl_crystal_description Block
_exptl_crystal_F_000 11000
_exptl_crystal_preparation ', Luminescent'
_exptl_crystal_recrystallization_method 'Vapour deposition'
_exptl_crystal_size_max 0.17
_exptl_crystal_size_mid 0.11
_exptl_crystal_size_min 0.06
_refine_diff_density_max 4.181
_refine_diff_density_min -4.145
_refine_diff_density_rms 0.360
_refine_ls_extinction_method none
_refine_ls_goodness_of_fit_ref 0.954
_refine_ls_hydrogen_treatment constr
_refine_ls_matrix_type full
_refine_ls_number_parameters 2482
_refine_ls_number_reflns 44498
_refine_ls_number_restraints 1673
_refine_ls_restrained_S_all 0.945
_refine_ls_R_factor_all 0.1902
_refine_ls_R_factor_gt 0.0914
_refine_ls_shift/su_max 0.001
_refine_ls_shift/su_mean 0.000
_refine_ls_structure_factor_coef Fsqd
_refine_ls_weighting_details 'calc w=1/[\s^2^(Fo^2^)+(0.1907P)^2^+0.0000P] where P=(Fo^2^+2Fc^2^)/3'
_refine_ls_weighting_scheme calc
_refine_ls_wR_factor_gt 0.2181
_refine_ls_wR_factor_ref 0.2448
_reflns_number_gt 23917
_reflns_number_total 44498
_reflns_threshold_expression >2sigma(I)
_cod_data_source_file c7tc04101b2.cif
_cod_data_source_block cluster-4
_cod_depositor_comments
;
The following automatic conversions were performed:

data item '_exptl_absorpt_correction_type' value 'Multi-scan' was
changed to 'multi-scan' in accordance with the
/home/saulius/struct/COD-crude-data/automatic-downloads/DataCite-retrospective/RSC/depositions/lib/dictionaries/cif_core.dic
dictionary named 'cif_core.dic' version 2.4.2 last updated on
2011-04-26.

data item '_symmetry_cell_setting' value 'Monoclinic' was changed to
'monoclinic' in accordance with the
/home/saulius/struct/COD-crude-data/automatic-downloads/DataCite-retrospective/RSC/depositions/lib/dictionaries/cif_core.dic
dictionary named 'cif_core.dic' version 2.4.2 last updated on
2011-04-26.

Automatic conversion script
Id: cif_fix_values 6909 2019-04-08 15:41:33Z antanas 
;
_cod_original_sg_symbol_H-M P2(1)/n
_cod_database_code 7236953

loop_
_symmetry_equiv_pos_as_xyz
'x, y, z'
'-x+1/2, y+1/2, -z+1/2'
'-x, -y, -z'
'x-1/2, -y-1/2, z-1/2'

loop_
_atom_site_label
_atom_site_type_symbol
_atom_site_fract_x
_atom_site_fract_y
_atom_site_fract_z
_atom_site_U_iso_or_equiv
_atom_site_adp_type
_atom_site_occupancy
_atom_site_symmetry_multiplicity
_atom_site_calc_flag
_atom_site_refinement_flags
Er1 Er 0.54558(5) 0.112912(19) 0.22903(4) 0.0414(3) Uani 1 1 d U
Er2 Er 0.17810(5) -0.00978(2) 0.18152(5) 0.0513(3) Uani 1 1 d U
Er3 Er 0.17329(5) 0.10620(2) 0.50001(5) 0.0532(3) Uani 1 1 d U
Er4 Er 0.54143(5) 0.229059(19) 0.55021(5) 0.0450(3) Uani 1 1 d U
Cd1 Cd 0.46548(6) 0.05984(2) 0.11828(6) 0.0278(3) Uani 1 1 d U
Cd2 Cd 0.32302(7) 0.08337(3) 0.03654(7) 0.0394(4) Uani 1 1 d U
Cd3 Cd 0.31853(6) 0.01682(3) 0.16212(6) 0.0286(3) Uani 1 1 d U
Cd4 Cd 0.06509(7) -0.01318(3) 0.23783(9) 0.0533(6) Uani 1 1 d U
Cd5 Cd 0.13693(6) 0.04427(3) 0.38622(7) 0.0368(4) Uani 1 1 d U
Cd6 Cd 0.23635(7) 0.16930(3) 0.60090(7) 0.0371(4) Uani 1 1 d U
Cd7 Cd 0.24530(8) 0.25115(3) 0.56207(7) 0.0468(5) Uani 1 1 d U
Cd8 Cd 0.41042(6) 0.19520(2) 0.57922(6) 0.0282(3) Uani 1 1 d U
Cd9 Cd 0.64697(7) 0.24393(3) 0.48715(6) 0.0345(4) Uani 1 1 d U
Cd10 Cd 0.59512(10) 0.27344(3) 0.35758(8) 0.0578(6) Uani 1 1 d U
Cd11 Cd 0.59432(6) 0.16444(2) 0.35582(5) 0.0245(3) Uani 1 1 d U
N1 N 0.6470(7) 0.1069(3) 0.2273(7) 0.030(3) Uani 1 1 d U
N2 N 0.5080(8) 0.0150(3) 0.1021(7) 0.037(4) Uani 1 1 d U
N3 N 0.3361(8) -0.0246(3) 0.1129(7) 0.035(4) Uani 1 1 d U
N4 N 0.1645(8) -0.0658(3) 0.1357(8) 0.040(4) Uani 1 1 d U
N5 N 0.0483(8) -0.0642(3) 0.2634(7) 0.040(4) Uani 1 1 d U
N6 N 0.0762(8) 0.0060(3) 0.4033(7) 0.039(4) Uani 1 1 d U
N7 N 0.1246(9) 0.0670(4) 0.5467(8) 0.049(4) Uani 1 1 d U
N8 N 0.2696(8) 0.1560(3) 0.6854(7) 0.038(4) Uani 1 1 d U
N9 N 0.4364(7) 0.2049(3) 0.6664(7) 0.031(4) Uani 1 1 d U
N10 N 0.6028(8) 0.2423(3) 0.6459(7) 0.039(4) Uani 1 1 d U
N11 N 0.7407(9) 0.2305(4) 0.5251(8) 0.050(4) Uani 1 1 d U
N12 N 0.6914(7) 0.1730(3) 0.3736(7) 0.031(3) Uani 1 1 d U
O1 O 0.4887(7) 0.0921(3) 0.0494(6) 0.044(3) Uani 1 1 d U
O2 O 0.5440(6) 0.0912(2) 0.1471(6) 0.036(3) Uani 1 1 d U
O3 O 0.2907(7) 0.0372(3) -0.0220(8) 0.060(4) Uani 1 1 d U
O4 O 0.3895(6) 0.0454(3) 0.0488(6) 0.037(3) Uani 1 1 d U
O5 O 0.1178(7) -0.0017(3) 0.0822(7) 0.049(4) Uani 1 1 d U
O6 O 0.2289(6) -0.0071(2) 0.1249(6) 0.034(3) Uani 1 1 d U
O7 O -0.0213(8) -0.0194(4) 0.1567(9) 0.070(5) Uani 1 1 d U
O8 O 0.0849(7) -0.0325(3) 0.1689(7) 0.049(4) Uani 1 1 d U
O9 O -0.0777(9) 0.0330(5) 0.2906(9) 0.083(6) Uani 1 1 d U
O10 O -0.0031(8) 0.0006(3) 0.2665(8) 0.067(4) Uani 1 1 d U
O11 O 0.0643(7) 0.1261(3) 0.4639(8) 0.057(4) Uani 1 1 d U
O12 O 0.1015(6) 0.0727(3) 0.4376(7) 0.045(4) Uani 1 1 d U
O13 O 0.1435(7) 0.1896(3) 0.6093(7) 0.055(4) Uani 1 1 d U
O14 O 0.1625(7) 0.1334(3) 0.5729(7) 0.048(4) Uani 1 1 d U
O15 O 0.3027(7) 0.2794(3) 0.6413(7) 0.052(4) Uani 1 1 d U
O16 O 0.2661(7) 0.2183(3) 0.6317(6) 0.046(3) Uani 1 1 d U
O17 O 0.5110(7) 0.2893(3) 0.5649(6) 0.045(3) Uani 1 1 d U
O18 O 0.4773(6) 0.2360(2) 0.5938(5) 0.029(3) Uani 1 1 d U
O19 O 0.6667(7) 0.3028(3) 0.5100(6) 0.046(4) Uani 1 1 d U
O20 O 0.6269(6) 0.2594(3) 0.5580(5) 0.033(3) Uani 1 1 d U
O21 O 0.6792(8) 0.2719(3) 0.3337(7) 0.052(4) Uani 1 1 d U
O22 O 0.6757(6) 0.2554(3) 0.4216(6) 0.039(3) Uani 1 1 d U
O23 O 0.5591(7) 0.1650(3) 0.1785(6) 0.044(3) Uani 1 1 d U
O24 O 0.6000(6) 0.1563(2) 0.2749(5) 0.030(3) Uani 1 1 d U
O25 O 0.4506(6) 0.1315(3) 0.1709(6) 0.035(3) Uani 1 1 d U
O26 O 0.3975(6) 0.0979(3) 0.1101(6) 0.037(3) Uani 1 1 d U
O27 O 0.4906(6) 0.0611(2) 0.2068(5) 0.031(3) Uani 1 1 d U
O28 O 0.4124(6) 0.0326(3) 0.1748(6) 0.038(3) Uani 1 1 d U
O29 O 0.3343(9) 0.1411(4) 0.0193(9) 0.076(5) Uani 1 1 d U
O30 O 0.3037(10) 0.1067(5) -0.0479(10) 0.087(6) Uani 1 1 d U
O31 O 0.2834(7) 0.0540(3) 0.0911(7) 0.047(4) Uani 1 1 d U
O32 O 0.2337(6) 0.0913(3) 0.0366(7) 0.047(4) Uani 1 1 d U
O33 O 0.3136(6) 0.0615(3) 0.2071(6) 0.041(3) Uani 1 1 d U
O34 O 0.2445(7) 0.0337(3) 0.2184(6) 0.046(4) Uani 1 1 d U
O35 O 0.3473(6) -0.0156(3) 0.2353(6) 0.038(3) Uani 1 1 d U
O36 O 0.2635(6) -0.0365(3) 0.2335(6) 0.036(3) Uani 1 1 d U
O37 O 0.1174(7) 0.0385(3) 0.1731(7) 0.051(4) Uani 1 1 d U
O38 O 0.0633(9) 0.0404(4) 0.2198(9) 0.078(5) Uani 1 1 d U
O39 O 0.1641(7) -0.0126(3) 0.2620(7) 0.054(4) Uani 1 1 d U
O40 O 0.1399(7) 0.0065(3) 0.3212(8) 0.056(4) Uani 1 1 d U
O41 O 0.1868(7) 0.0798(3) 0.3557(7) 0.051(4) Uani 1 1 d U
O42 O 0.2087(6) 0.1039(3) 0.4327(6) 0.041(3) Uani 1 1 d U
O43 O 0.2195(6) 0.0250(3) 0.4506(7) 0.040(3) Uani 1 1 d U
O44 O 0.2312(7) 0.0589(3) 0.5149(7) 0.048(4) Uani 1 1 d U
O45 O 0.1718(7) 0.1612(3) 0.4723(7) 0.052(4) Uani 1 1 d U
O46 O 0.2173(7) 0.2003(3) 0.5296(6) 0.043(3) Uani 1 1 d U
O47 O 0.2668(6) 0.1278(3) 0.5602(5) 0.033(3) Uani 1 1 d U
O48 O 0.3353(5) 0.1620(2) 0.5870(5) 0.025(3) Uani 1 1 d U
O49 O 0.1472(12) 0.2644(6) 0.4930(11) 0.110(7) Uani 1 1 d U
O50 O 0.1731(10) 0.2823(5) 0.5693(10) 0.082(6) Uani 1 1 d U
O51 O 0.3720(6) 0.1837(3) 0.4933(5) 0.033(3) Uani 1 1 d U
O52 O 0.4611(6) 0.1977(3) 0.4975(6) 0.035(3) Uani 1 1 d U
O53 O 0.2882(8) 0.2801(4) 0.5168(8) 0.066(5) Uani 1 1 d U
O54 O 0.3389(6) 0.2374(3) 0.5533(6) 0.039(3) Uani 1 1 d U
O55 O 0.4759(6) 0.1534(3) 0.5956(6) 0.037(3) Uani 1 1 d U
O56 O 0.5549(6) 0.1774(2) 0.5893(5) 0.032(3) Uani 1 1 d U
O57 O 0.5064(6) 0.2566(3) 0.4667(7) 0.045(4) Uani 1 1 d U
O58 O 0.5633(7) 0.2602(3) 0.4229(6) 0.040(3) Uani 1 1 d U
O59 O 0.5958(6) 0.2006(3) 0.5043(6) 0.042(3) Uani 1 1 d U
O60 O 0.6158(6) 0.1855(3) 0.4382(6) 0.037(3) Uani 1 1 d U
O61 O 0.5379(10) 0.2611(4) 0.2717(9) 0.080(5) Uani 1 1 d U
O62 O 0.5689(7) 0.2190(3) 0.3276(6) 0.042(3) Uani 1 1 d U
O63 O 0.5002(6) 0.1607(3) 0.3473(6) 0.034(3) Uani 1 1 d U
O64 O 0.4946(6) 0.1264(3) 0.2829(6) 0.039(3) Uani 1 1 d U
O65 O 0.6058(6) 0.1112(2) 0.3808(5) 0.031(3) Uani 1 1 d U
O66 O 0.5924(6) 0.0837(3) 0.3088(6) 0.037(3) Uani 1 1 d U
O67 O 0.0541(8) 0.0639(5) 0.3168(8) 0.076(5) Uani 1 1 d U
H67A H 0.0355 0.0484 0.3001 0.115 Uiso 1 1 calc R
O68 O 0.5343(12) 0.3200(6) 0.3481(12) 0.120(8) Uani 1 1 d U
H68A H 0.5514 0.3336 0.3700 0.181 Uiso 1 1 calc R
O69 O 0.6140(12) 0.3269(5) 0.3553(11) 0.112(8) Uani 1 1 d U
H69D H 0.5833 0.3372 0.3448 0.135 Uiso 1 1 calc R
C1 C 0.4540(11) 0.0941(5) -0.0027(10) 0.051(5) Uani 1 1 d U
H1A H 0.4782 0.0943 -0.0228 0.061 Uiso 1 1 calc R
H1B H 0.4315 0.1139 -0.0091 0.077 Uiso 1 1 calc R
H1C H 0.4284 0.0756 -0.0124 0.077 Uiso 1 1 calc R
C2 C 0.5418(10) 0.1035(4) 0.0636(8) 0.037(4) Uani 1 1 d U
C3 C 0.5679(11) 0.1166(4) 0.0316(10) 0.048(5) Uani 1 1 d U
H3A H 0.5470 0.1177 -0.0038 0.057 Uiso 1 1 calc R
C4 C 0.6220(12) 0.1275(5) 0.0507(11) 0.059(6) Uani 1 1 d U
H4A H 0.6376 0.1366 0.0282 0.071 Uiso 1 1 calc R
C5 C 0.6596(12) 0.1259(5) 0.1076(11) 0.056(6) Uani 1 1 d U
H5A H 0.6982 0.1327 0.1209 0.067 Uiso 1 1 calc R
C6 C 0.6309(9) 0.1133(3) 0.1384(8) 0.028(4) Uani 1 1 d U
C7 C 0.5733(10) 0.1028(4) 0.1189(9) 0.041(4) Uani 1 1 d U
C8 C 0.6682(9) 0.1119(3) 0.1913(9) 0.032(4) Uani 1 1 d U
H8A H 0.7080 0.1146 0.2006 0.039 Uiso 1 1 calc R
C9 C 0.6980(9) 0.1020(4) 0.2787(9) 0.036(4) Uani 1 1 d U
H9A H 0.7332 0.1112 0.2769 0.043 Uiso 1 1 calc R
H9B H 0.6901 0.1128 0.3063 0.043 Uiso 1 1 calc R
C10 C 0.7058(10) 0.0659(4) 0.2894(9) 0.043(5) Uani 1 1 d U
H10A H 0.7199 0.0558 0.2648 0.052 Uiso 1 1 calc R
H10B H 0.6685 0.0562 0.2849 0.052 Uiso 1 1 calc R
C11 C 0.7502(11) 0.0590(5) 0.3460(10) 0.048(5) Uani 1 1 d U
H11B H 0.7878 0.0684 0.3509 0.072 Uiso 1 1 calc R
H11C H 0.7363 0.0688 0.3710 0.072 Uiso 1 1 calc R
C12 C 0.2296(11) 0.0385(5) -0.0660(13) 0.077(8) Uani 1 1 d DU
H12B H 0.2215 0.0179 -0.0838 0.116 Uiso 1 1 calc R
H12C H 0.2289 0.0555 -0.0898 0.116 Uiso 1 1 calc R
H12D H 0.2007 0.0427 -0.0516 0.116 Uiso 1 1 calc R
C13 C 0.3311(9) 0.0140(4) -0.0189(9) 0.034(4) Uani 1 1 d U
C14 C 0.3196(9) -0.0127(4) -0.0541(10) 0.044(5) Uani 1 1 d DU
H14A H 0.2835 -0.0148 -0.0808 0.053 Uiso 1 1 calc R
C15 C 0.3613(11) -0.0343(5) -0.0480(11) 0.055(6) Uani 1 1 d U
H15A H 0.3537 -0.0525 -0.0693 0.066 Uiso 1 1 calc R
C16 C 0.4177(11) -0.0300(5) -0.0092(11) 0.052(5) Uani 1 1 d U
H16A H 0.4469 -0.0451 -0.0057 0.063 Uiso 1 1 calc R
C17 C 0.4287(9) -0.0037(4) 0.0228(8) 0.030(4) Uani 1 1 d U
C18 C 0.3816(10) 0.0192(4) 0.0175(8) 0.034(4) Uani 1 1 d U
C19 C 0.4872(10) -0.0037(4) 0.0633(10) 0.042(5) Uani 1 1 d U
H19A H 0.5124 -0.0196 0.0600 0.051 Uiso 1 1 calc R
C20 C 0.5691(9) 0.0084(4) 0.1378(9) 0.036(4) Uani 1 1 d U
H20A H 0.5907 -0.0012 0.1186 0.043 Uiso 1 1 calc R
H20B H 0.5879 0.0288 0.1526 0.043 Uiso 1 1 calc R
C21 C 0.5697(10) -0.0136(5) 0.1788(10) 0.047(5) Uani 1 1 d U
H21A H 0.5490 -0.0333 0.1633 0.056 Uiso 1 1 calc R
H21B H 0.5485 -0.0034 0.1979 0.056 Uiso 1 1 calc R
C22 C 0.6338(12) -0.0235(5) 0.2192(11) 0.061(6) Uani 1 1 d U
H22B H 0.6586 -0.0284 0.2002 0.091 Uiso 1 1 calc R
H22C H 0.6507 -0.0051 0.2418 0.091 Uiso 1 1 calc R
C23 C 0.0584(12) 0.0115(6) 0.0587(13) 0.070(7) Uani 1 1 d U
H23A H 0.0467 0.0117 0.0218 0.105 Uiso 1 1 calc R
H23B H 0.0576 0.0333 0.0709 0.105 Uiso 1 1 calc R
H23C H 0.0322 -0.0020 0.0681 0.105 Uiso 1 1 calc R
C24 C 0.1445(11) -0.0110(4) 0.0519(10) 0.046(5) Uani 1 1 d U
C25 C 0.1171(12) -0.0201(5) -0.0008(12) 0.060(6) Uani 1 1 d U
H25A H 0.0775 -0.0166 -0.0182 0.072 Uiso 1 1 calc R
C26 C 0.1501(14) -0.0344(6) -0.0264(13) 0.073(7) Uani 1 1 d U
H26A H 0.1313 -0.0422 -0.0598 0.087 Uiso 1 1 calc R
C27 C 0.2086(11) -0.0372(5) -0.0037(11) 0.053(6) Uani 1 1 d U
H27A H 0.2297 -0.0449 -0.0228 0.063 Uiso 1 1 calc R
C28 C 0.2389(11) -0.0282(4) 0.0503(10) 0.046(5) Uani 1 1 d U
C29 C 0.2047(11) -0.0149(4) 0.0755(9) 0.043(5) Uani 1 1 d U
C30 C 0.2991(9) -0.0343(4) 0.0683(8) 0.033(4) Uani 1 1 d U
H30A H 0.3134 -0.0460 0.0470 0.040 Uiso 1 1 calc R
C31 C 0.3939(9) -0.0391(4) 0.1271(9) 0.037(4) Uani 1 1 d U
H31A H 0.4236 -0.0228 0.1431 0.044 Uiso 1 1 calc R
H31B H 0.3992 -0.0474 0.0965 0.044 Uiso 1 1 calc R
C32 C 0.3991(9) -0.0682(4) 0.1665(9) 0.039(5) Uani 1 1 d U
H32B H 0.3901 -0.0597 0.1952 0.059 Uiso 1 1 calc R
H32C H 0.3699 -0.0845 0.1492 0.059 Uiso 1 1 calc R
C33 C -0.0850(14) -0.0153(8) 0.1479(16) 0.096(10) Uani 1 1 d U
H33A H -0.1076 -0.0151 0.1115 0.144 Uiso 1 1 calc R
H33B H -0.0904 0.0050 0.1629 0.144 Uiso 1 1 calc R
H33C H -0.0973 -0.0330 0.1639 0.144 Uiso 1 1 calc R
C34 C -0.0150(13) -0.0406(6) 0.1231(13) 0.067(7) Uani 1 1 d U
C35 C -0.0577(15) -0.0539(6) 0.0790(13) 0.086(9) Uani 1 1 d DU
H35A H -0.0968 -0.0488 0.0703 0.103 Uiso 1 1 calc R
C36 C -0.0393(15) -0.0756(6) 0.0474(14) 0.085(9) Uani 1 1 d DU
H36A H -0.0683 -0.0844 0.0186 0.102 Uiso 1 1 calc R
C37 C 0.0138(15) -0.0840(7) 0.0552(14) 0.086(9) Uani 1 1 d U
H37A H 0.0224 -0.0988 0.0337 0.103 Uiso 1 1 calc R
C38 C 0.0589(12) -0.0693(5) 0.0990(11) 0.055(6) Uani 1 1 d U
C39 C 0.0459(11) -0.0472(5) 0.1298(11) 0.053(6) Uani 1 1 d U
C40 C 0.1174(11) -0.0791(5) 0.1066(10) 0.050(5) Uani 1 1 d U
H40A H 0.1211 -0.0973 0.0881 0.060 Uiso 1 1 calc R
C41 C 0.2198(11) -0.0853(5) 0.1428(11) 0.055(6) Uani 1 1 d U
H41A H 0.2153 -0.0969 0.1113 0.067 Uiso 1 1 calc R
H41B H 0.2528 -0.0706 0.1508 0.067 Uiso 1 1 calc R
C42 C 0.2297(10) -0.1087(4) 0.1858(10) 0.047(5) Uani 1 1 d U
H42A H 0.1976 -0.1241 0.1765 0.056 Uiso 1 1 calc R
H42B H 0.2308 -0.0970 0.2164 0.056 Uiso 1 1 calc R
C43 C 0.2878(11) -0.1278(5) 0.1982(11) 0.056(6) Uani 1 1 d U
H43A H 0.3202 -0.1126 0.2075 0.067 Uiso 1 1 calc R
H43B H 0.2868 -0.1400 0.1681 0.067 Uiso 1 1 calc R
C44 C 0.2953(9) -0.1515(4) 0.2442(9) 0.038(4) Uani 1 1 d U
H44B H 0.2998 -0.1388 0.2747 0.056 Uiso 1 1 calc R
H44C H 0.2606 -0.1647 0.2359 0.056 Uiso 1 1 calc R
C45 C -0.1275(18) 0.0526(10) 0.2904(19) 0.129(14) Uani 1 1 d U
H45A H -0.1179 0.0753 0.2912 0.194 Uiso 1 1 calc R
H45B H -0.1363 0.0472 0.3201 0.194 Uiso 1 1 calc R
H45C H -0.1606 0.0480 0.2596 0.194 Uiso 1 1 calc R
C46 C -0.0839(13) -0.0023(6) 0.2880(13) 0.069(7) Uani 1 1 d U
C47 C -0.1259(18) -0.0142(9) 0.3026(18) 0.111(12) Uani 1 1 d U
H47A H -0.1524 -0.0017 0.3110 0.133 Uiso 1 1 calc R
C48 C -0.1234(16) -0.0499(8) 0.3034(17) 0.103(10) Uani 1 1 d U
H48A H -0.1459 -0.0617 0.3176 0.123 Uiso 1 1 calc R
C49 C -0.086(2) -0.0675(11) 0.282(2) 0.135(15) Uani 1 1 d U
H49A H -0.0958 -0.0886 0.2696 0.162 Uiso 1 1 calc R
C50 C -0.0352(11) -0.0531(5) 0.2801(11) 0.056(6) Uani 1 1 d U
C51 C -0.0399(11) -0.0173(5) 0.2804(11) 0.055(6) Uani 1 1 d U
C52 C 0.0070(11) -0.0722(5) 0.2701(10) 0.053(6) Uani 1 1 d U
H52A H 0.0005 -0.0946 0.2687 0.063 Uiso 1 1 calc R
C53 C 0.0870(11) -0.0909(5) 0.2566(9) 0.064(6) Uani 1 1 d DU
H53A H 0.1062 -0.0836 0.2339 0.077 Uiso 1 1 calc R
H53B H 0.0641 -0.1101 0.2414 0.077 Uiso 1 1 calc R
C54 C 0.1325(10) -0.0991(5) 0.3104(9) 0.056(6) Uani 1 1 d DU
H54B H 0.1558 -0.0799 0.3249 0.067 Uiso 1 1 calc R
H54A H 0.1129 -0.1055 0.3332 0.067 Uiso 1 1 calc R
C55 C 0.1701(14) -0.1256(7) 0.3067(10) 0.085(8) Uani 1 1 d DU
H55B H 0.2003 -0.1171 0.2960 0.102 Uiso 1 1 calc R
H55A H 0.1476 -0.1414 0.2811 0.102 Uiso 1 1 calc R
C56 C 0.1979(11) -0.1425(5) 0.3597(10) 0.060(6) Uani 1 1 d DU
H56A H 0.2162 -0.1259 0.3854 0.072 Uiso 1 1 calc R
H56B H 0.1671 -0.1523 0.3684 0.072 Uiso 1 1 calc R
C57 C 0.2434(15) -0.1690(7) 0.3637(17) 0.111(12) Uani 1 1 d DU
H57B H 0.2747 -0.1595 0.3555 0.167 Uiso 1 1 calc R
H57C H 0.2254 -0.1859 0.3385 0.167 Uiso 1 1 calc R
C58 C 0.0442(12) 0.1582(5) 0.4695(11) 0.060(6) Uani 1 1 d U
H58A H 0.0027 0.1591 0.4525 0.089 Uiso 1 1 calc R
H58B H 0.0617 0.1739 0.4542 0.089 Uiso 1 1 calc R
H58C H 0.0548 0.1630 0.5055 0.089 Uiso 1 1 calc R
C59 C 0.0211(10) 0.1011(4) 0.4445(10) 0.045(5) Uani 1 1 d U
C60 C -0.0312(10) 0.1030(5) 0.4456(10) 0.050(5) Uani 1 1 d U
H60A H -0.0455 0.1226 0.4528 0.060 Uiso 1 1 calc R
C61 C -0.0650(11) 0.0745(5) 0.4357(11) 0.057(6) Uani 1 1 d U
H61A H -0.1011 0.0744 0.4388 0.068 Uiso 1 1 calc R
C62 C -0.0435(11) 0.0465(5) 0.4212(11) 0.055(6) Uani 1 1 d U
H62A H -0.0678 0.0285 0.4096 0.066 Uiso 1 1 calc R
C63 C 0.0120(10) 0.0446(5) 0.4234(11) 0.050(5) Uani 1 1 d U
C64 C 0.0471(10) 0.0714(4) 0.4332(10) 0.043(5) Uani 1 1 d U
C65 C 0.0326(11) 0.0136(4) 0.4135(10) 0.049(5) Uani 1 1 d U
H65A H 0.0094 -0.0040 0.4147 0.059 Uiso 1 1 calc R
C66 C 0.0893(9) -0.0294(4) 0.3983(9) 0.037(4) Uani 1 1 d U
H66A H 0.0540 -0.0423 0.3891 0.044 Uiso 1 1 calc R
H66B H 0.1050 -0.0321 0.3715 0.044 Uiso 1 1 calc R
C67 C 0.1324(9) -0.0405(3) 0.4490(8) 0.033(4) Uani 1 1 d U
H67B H 0.1174 -0.0357 0.4757 0.040 Uiso 1 1 calc R
H67C H 0.1680 -0.0281 0.4566 0.040 Uiso 1 1 calc R
C68 C 0.1474(11) -0.0782(4) 0.4511(10) 0.048(5) Uani 1 1 d U
H68B H 0.1126 -0.0910 0.4453 0.057 Uiso 1 1 calc R
H68C H 0.1619 -0.0835 0.4241 0.057 Uiso 1 1 calc R
C69 C 0.1936(9) -0.0866(4) 0.5040(8) 0.036(4) Uani 1 1 d U
H69B H 0.2291 -0.0749 0.5085 0.043 Uiso 1 1 calc R
H69C H 0.1802 -0.0795 0.5309 0.043 Uiso 1 1 calc R
C70 C 0.2063(10) -0.1229(4) 0.5099(9) 0.037(4) Uani 1 1 d U
H70A H 0.1706 -0.1348 0.5046 0.045 Uiso 1 1 calc R
H70B H 0.2208 -0.1300 0.4837 0.045 Uiso 1 1 calc R
C71 C 0.2502(10) -0.1307(4) 0.5622(9) 0.038(4) Uani 1 1 d U
H71A H 0.2355 -0.1235 0.5882 0.045 Uiso 1 1 calc R
H71B H 0.2856 -0.1186 0.5674 0.045 Uiso 1 1 calc R
C72 C 0.2647(9) -0.1677(3) 0.5696(8) 0.031(4) Uani 1 1 d U
H72B H 0.2818 -0.1749 0.5453 0.047 Uiso 1 1 calc R
H72C H 0.2295 -0.1802 0.5636 0.047 Uiso 1 1 calc R
C73 C 0.1339(12) 0.2200(5) 0.6293(11) 0.061(6) Uani 1 1 d U
H73A H 0.0932 0.2252 0.6148 0.091 Uiso 1 1 calc R
H73B H 0.1557 0.2367 0.6204 0.091 Uiso 1 1 calc R
H73C H 0.1464 0.2185 0.6662 0.091 Uiso 1 1 calc R
C74 C 0.1024(12) 0.1648(5) 0.6064(12) 0.061(6) Uani 1 1 d U
C75 C 0.0569(12) 0.1675(6) 0.6207(12) 0.064(6) Uani 1 1 d U
H75A H 0.0499 0.1875 0.6329 0.077 Uiso 1 1 calc R
C76 C 0.0216(14) 0.1431(6) 0.6183(14) 0.080(8) Uani 1 1 d U
H76A H -0.0088 0.1460 0.6299 0.095 Uiso 1 1 calc R
C77 C 0.0295(12) 0.1125(6) 0.5981(13) 0.069(7) Uani 1 1 d U
H77A H 0.0039 0.0952 0.5944 0.083 Uiso 1 1 calc R
C78 C 0.0799(11) 0.1094(5) 0.5835(10) 0.051(5) Uani 1 1 d U
C79 C 0.1168(13) 0.1357(6) 0.5873(13) 0.070(7) Uani 1 1 d U
C80 C 0.0880(11) 0.0759(5) 0.5674(11) 0.055(6) Uani 1 1 d U
H80A H 0.0646 0.0597 0.5727 0.066 Uiso 1 1 calc R
C81 C 0.1345(11) 0.0331(5) 0.5457(11) 0.050(5) Uani 1 1 d U
H81A H 0.1440 0.0277 0.5159 0.060 Uiso 1 1 calc R
H81B H 0.0996 0.0212 0.5429 0.060 Uiso 1 1 calc R
C82 C 0.1825(11) 0.0235(5) 0.5931(11) 0.053(6) Uani 1 1 d U
H82A H 0.2164 0.0366 0.5965 0.064 Uiso 1 1 calc R
H82B H 0.1718 0.0283 0.6224 0.064 Uiso 1 1 calc R
C83 C 0.1980(10) -0.0109(4) 0.5947(10) 0.047(5) Uani 1 1 d U
H83A H 0.2123 -0.0152 0.5673 0.056 Uiso 1 1 calc R
H83B H 0.1632 -0.0239 0.5877 0.056 Uiso 1 1 calc R
C84 C 0.2447(10) -0.0224(4) 0.6467(10) 0.046(5) Uani 1 1 d U
H84B H 0.2822 -0.0138 0.6492 0.069 Uiso 1 1 calc R
H84C H 0.2357 -0.0130 0.6748 0.069 Uiso 1 1 calc R
C85 C 0.3092(11) 0.3135(4) 0.6477(11) 0.050(5) Uani 1 1 d U
H85A H 0.3411 0.3183 0.6793 0.074 Uiso 1 1 calc R
H85B H 0.2741 0.3227 0.6489 0.074 Uiso 1 1 calc R
H85C H 0.3167 0.3228 0.6192 0.074 Uiso 1 1 calc R
C86 C 0.3176(10) 0.2604(4) 0.6877(9) 0.042(5) Uani 1 1 d U
C87 C 0.3510(10) 0.2726(4) 0.7356(9) 0.042(5) Uani 1 1 d U
H87A H 0.3670 0.2934 0.7394 0.050 Uiso 1 1 calc R
C88 C 0.3595(11) 0.2535(5) 0.7766(11) 0.055(6) Uani 1 1 d U
H88A H 0.3749 0.2626 0.8094 0.066 Uiso 1 1 calc R
C89 C 0.3462(11) 0.2204(5) 0.7719(10) 0.053(6) Uani 1 1 d U
H89A H 0.3594 0.2068 0.8007 0.063 Uiso 1 1 calc R
C90 C 0.3117(10) 0.2073(4) 0.7218(10) 0.042(5) Uani 1 1 d U
C91 C 0.2973(10) 0.2280(5) 0.6800(10) 0.048(5) Uani 1 1 d U
C92 C 0.2928(10) 0.1736(5) 0.7214(10) 0.046(5) Uani 1 1 d U
H92A H 0.2999 0.1645 0.7537 0.055 Uiso 1 1 calc R
C93 C 0.2592(10) 0.1213(4) 0.6970(9) 0.045(5) Uani 1 1 d U
H93A H 0.2515 0.1205 0.7286 0.054 Uiso 1 1 calc R
H93B H 0.2254 0.1128 0.6692 0.054 Uiso 1 1 calc R
C94 C 0.3099(13) 0.1012(6) 0.7026(13) 0.073(7) Uani 1 1 d U
H94A H 0.3446 0.1123 0.7253 0.087 Uiso 1 1 calc R
H94B H 0.3130 0.0990 0.6691 0.087 Uiso 1 1 calc R
C95 C 0.3079(9) 0.0676(6) 0.7239(12) 0.071(7) Uani 1 1 d DU
H95A H 0.2840 0.0536 0.6961 0.085 Uiso 1 1 calc R
H95B H 0.2898 0.0690 0.7492 0.085 Uiso 1 1 calc R
C96 C 0.3686(9) 0.0520(5) 0.7495(10) 0.058(6) Uani 1 1 d DU
H96B H 0.3828 0.0453 0.7230 0.087 Uiso 1 1 calc R
H96C H 0.3955 0.0680 0.7713 0.087 Uiso 1 1 calc R
C97 C 0.5220(11) 0.3186(4) 0.5432(10) 0.048(5) Uani 1 1 d U
H97A H 0.4864 0.3305 0.5276 0.072 Uiso 1 1 calc R
H97B H 0.5377 0.3135 0.5174 0.072 Uiso 1 1 calc R
H97C H 0.5494 0.3316 0.5698 0.072 Uiso 1 1 calc R
C98 C 0.4958(9) 0.2926(4) 0.6065(9) 0.036(4) Uani 1 1 d U
C99 C 0.4989(11) 0.3202(4) 0.6326(11) 0.053(5) Uani 1 1 d U
H99A H 0.5100 0.3395 0.6212 0.063 Uiso 1 1 calc R
C100 C 0.4854(11) 0.3206(5) 0.6772(11) 0.053(5) Uani 1 1 d U
H10C H 0.4899 0.3394 0.6969 0.064 Uiso 1 1 calc R
C101 C 0.4656(10) 0.2925(4) 0.6905(10) 0.045(5) Uani 1 1 d U
H10D H 0.4519 0.2936 0.7172 0.053 Uiso 1 1 calc R
C102 C 0.4640(9) 0.2623(4) 0.6676(8) 0.033(4) Uani 1 1 d U
C103 C 0.4753(9) 0.2624(4) 0.6191(9) 0.034(4) Uani 1 1 d U
C104 C 0.4475(8) 0.2331(3) 0.6864(7) 0.023(4) Uani 1 1 d U
H10E H 0.4443 0.2350 0.7185 0.028 Uiso 1 1 calc R
C105 C 0.4303(8) 0.1789(3) 0.7006(7) 0.022(3) Uani 1 1 d U
H10F H 0.3977 0.1650 0.6817 0.026 Uiso 1 1 calc R
H10G H 0.4228 0.1886 0.7293 0.026 Uiso 1 1 calc R
C106 C 0.4866(10) 0.1584(4) 0.7214(9) 0.042(5) Uani 1 1 d U
H10H H 0.4955 0.1504 0.6925 0.050 Uiso 1 1 calc R
H10I H 0.5185 0.1724 0.7420 0.050 Uiso 1 1 calc R
C107 C 0.4827(10) 0.1302(5) 0.7534(10) 0.047(5) Uani 1 1 d U
H10J H 0.4525 0.1155 0.7324 0.056 Uiso 1 1 calc R
H10K H 0.4717 0.1380 0.7814 0.056 Uiso 1 1 calc R
C108 C 0.5404(9) 0.1115(4) 0.7761(9) 0.037(4) Uani 1 1 d U
H10L H 0.5491 0.1028 0.7475 0.044 Uiso 1 1 calc R
H10M H 0.5706 0.1273 0.7937 0.044 Uiso 1 1 calc R
C109 C 0.5452(10) 0.0839(4) 0.8132(10) 0.048(5) Uani 1 1 d U
H10O H 0.5362 0.0923 0.8418 0.073 Uiso 1 1 calc R
H10P H 0.5161 0.0676 0.7956 0.073 Uiso 1 1 calc R
C110 C 0.6912(12) 0.3256(5) 0.4827(8) 0.063(6) Uani 1 1 d DU
H11D H 0.7046 0.3450 0.5032 0.095 Uiso 1 1 calc R
H11E H 0.6617 0.3314 0.4501 0.095 Uiso 1 1 calc R
H11F H 0.7231 0.3154 0.4770 0.095 Uiso 1 1 calc R
C111 C 0.6702(10) 0.3103(4) 0.5590(10) 0.042(5) Uani 1 1 d U
C112 C 0.6966(10) 0.3408(4) 0.5889(8) 0.047(5) Uani 1 1 d DU
H11G H 0.7130 0.3564 0.5742 0.056 Uiso 1 1 calc R
C113 C 0.6967(11) 0.3451(4) 0.6329(11) 0.050(5) Uani 1 1 d U
H11H H 0.7110 0.3645 0.6503 0.060 Uiso 1 1 calc R
C114 C 0.6761(10) 0.3218(5) 0.6557(11) 0.053(6) Uani 1 1 d U
H11I H 0.6781 0.3260 0.6891 0.063 Uiso 1 1 calc R
C115 C 0.6515(10) 0.2915(4) 0.6334(10) 0.044(5) Uani 1 1 d U
C116 C 0.6496(10) 0.2862(4) 0.5835(9) 0.038(4) Uani 1 1 d U
C117 C 0.6351(10) 0.2692(4) 0.6645(9) 0.041(5) Uani 1 1 d U
H11J H 0.6473 0.2734 0.6997 0.049 Uiso 1 1 calc R
C118 C 0.5994(9) 0.2211(4) 0.6877(8) 0.034(4) Uani 1 1 d U
H11K H 0.5635 0.2087 0.6755 0.040 Uiso 1 1 calc R
H11L H 0.6004 0.2343 0.7169 0.040 Uiso 1 1 calc R
C119 C 0.6515(9) 0.1982(4) 0.7036(8) 0.033(4) Uani 1 1 d U
H11M H 0.6514 0.1864 0.6734 0.040 Uiso 1 1 calc R
H11N H 0.6870 0.2110 0.7167 0.040 Uiso 1 1 calc R
C120 C 0.6511(10) 0.1742(4) 0.7441(9) 0.044(5) Uani 1 1 d U
H12F H 0.6156 0.1615 0.7317 0.067 Uiso 1 1 calc R
H12G H 0.6533 0.1857 0.7752 0.067 Uiso 1 1 calc R
C121 C 0.6731(10) 0.2869(7) 0.2815(10) 0.085(8) Uani 1 1 d DU
H12H H 0.7054 0.2803 0.2727 0.127 Uiso 1 1 calc R
H12I H 0.6727 0.3103 0.2840 0.127 Uiso 1 1 calc R
H12J H 0.6375 0.2796 0.2554 0.127 Uiso 1 1 calc R
C122 C 0.7305(14) 0.2651(6) 0.3687(13) 0.069(7) Uani 1 1 d U
C123 C 0.7839(8) 0.2663(4) 0.3655(8) 0.054(5) Uani 1 1 d DU
H12K H 0.7874 0.2749 0.3360 0.064 Uiso 1 1 calc R
C124 C 0.8306(8) 0.2557(4) 0.4032(8) 0.067(7) Uani 1 1 d RU
H12L H 0.8641 0.2533 0.3960 0.081 Uiso 1 1 d R
C125 C 0.8300(16) 0.2468(7) 0.4519(15) 0.085(8) Uani 1 1 d U
H12M H 0.8641 0.2409 0.4789 0.102 Uiso 1 1 calc R
C126 C 0.7749(10) 0.2471(4) 0.4586(8) 0.046(5) Uani 1 1 d DU
C127 C 0.7223(10) 0.2561(4) 0.4169(9) 0.040(5) Uani 1 1 d U
C128 C 0.7799(13) 0.2379(6) 0.5105(9) 0.075(7) Uani 1 1 d DU
H12O H 0.8173 0.2376 0.5355 0.090 Uiso 1 1 calc R
C129 C 0.7622(13) 0.2178(6) 0.5843(12) 0.070(7) Uani 1 1 d U
H12P H 0.8040 0.2146 0.5986 0.084 Uiso 1 1 calc R
H12Q H 0.7516 0.2331 0.6057 0.084 Uiso 1 1 calc R
C130 C 0.7302(16) 0.1850(7) 0.5803(15) 0.092(9) Uani 1 1 d U
H13B H 0.7366 0.1709 0.5550 0.138 Uiso 1 1 calc R
H13C H 0.6888 0.1886 0.5702 0.138 Uiso 1 1 calc R
C131 C 0.5250(10) 0.1735(4) 0.1241(10) 0.048(5) Uani 1 1 d U
H13D H 0.5394 0.1935 0.1155 0.072 Uiso 1 1 calc R
H13E H 0.4848 0.1761 0.1194 0.072 Uiso 1 1 calc R
H13F H 0.5285 0.1563 0.1019 0.072 Uiso 1 1 calc R
C132 C 0.6118(9) 0.1821(4) 0.2052(9) 0.036(4) Uani 1 1 d U
C133 C 0.6421(9) 0.1977(3) 0.1821(8) 0.032(4) Uani 1 1 d U
H13G H 0.6270 0.1997 0.1463 0.039 Uiso 1 1 calc R
C134 C 0.6964(10) 0.2111(4) 0.2107(9) 0.038(4) Uani 1 1 d U
H13H H 0.7175 0.2226 0.1947 0.046 Uiso 1 1 calc R
C135 C 0.7165(10) 0.2069(4) 0.2609(9) 0.038(4) Uani 1 1 d U
H13I H 0.7528 0.2155 0.2804 0.045 Uiso 1 1 calc R
C136 C 0.6861(10) 0.1899(4) 0.2872(10) 0.042(5) Uani 1 1 d U
C137 C 0.6309(9) 0.1756(4) 0.2572(9) 0.035(4) Uani 1 1 d U
C138 C 0.7134(9) 0.1855(3) 0.3428(8) 0.027(4) Uani 1 1 d U
H13J H 0.7517 0.1926 0.3580 0.033 Uiso 1 1 calc R
C139 C 0.3506(11) 0.1324(5) 0.1481(11) 0.059(6) Uani 1 1 d U
H13K H 0.3582 0.1499 0.1727 0.089 Uiso 1 1 calc R
H13L H 0.3340 0.1142 0.1595 0.089 Uiso 1 1 calc R
H13M H 0.3239 0.1397 0.1151 0.089 Uiso 1 1 calc R
C140 C 0.4053(11) 0.1222(4) 0.1434(10) 0.042(5) Uani 1 1 d U
C141 C 0.4547(10) 0.0396(4) 0.2687(9) 0.041(5) Uani 1 1 d U
H14C H 0.4874 0.0511 0.2926 0.061 Uiso 1 1 calc R
H14D H 0.4591 0.0166 0.2762 0.061 Uiso 1 1 calc R
H14E H 0.4196 0.0472 0.2719 0.061 Uiso 1 1 calc R
C142 C 0.4517(9) 0.0455(4) 0.2136(9) 0.034(4) Uani 1 1 d U
C143 C 0.3062(14) 0.1617(6) -0.0672(14) 0.081(8) Uani 1 1 d U
H14F H 0.3407 0.1746 -0.0598 0.122 Uiso 1 1 calc R
H14G H 0.2751 0.1753 -0.0662 0.122 Uiso 1 1 calc R
H14H H 0.2955 0.1521 -0.1008 0.122 Uiso 1 1 calc R
C144 C 0.3177(16) 0.1352(7) -0.0275(15) 0.084(8) Uani 1 1 d U
C145 C 0.1854(10) 0.0693(4) 0.0901(10) 0.048(5) Uani 1 1 d U
H14I H 0.1853 0.0482 0.1052 0.073 Uiso 1 1 calc R
H14J H 0.1493 0.0725 0.0615 0.073 Uiso 1 1 calc R
H14K H 0.1901 0.0859 0.1156 0.073 Uiso 1 1 calc R
C146 C 0.2366(10) 0.0711(4) 0.0707(10) 0.044(5) Uani 1 1 d U
C147 C 0.2657(12) 0.0837(5) 0.2569(12) 0.063(6) Uani 1 1 d U
H14L H 0.2359 0.0774 0.2693 0.095 Uiso 1 1 calc R
H14M H 0.2537 0.1031 0.2363 0.095 Uiso 1 1 calc R
H14N H 0.3011 0.0880 0.2857 0.095 Uiso 1 1 calc R
C148 C 0.2750(11) 0.0579(4) 0.2261(10) 0.047(5) Uani 1 1 d U
C149 C 0.3529(11) -0.0560(5) 0.2968(11) 0.053(5) Uani 1 1 d U
H14O H 0.3268 -0.0690 0.3071 0.079 Uiso 1 1 calc R
H14P H 0.3767 -0.0429 0.3254 0.079 Uiso 1 1 calc R
H14Q H 0.3773 -0.0700 0.2860 0.079 Uiso 1 1 calc R
C150 C 0.3179(10) -0.0337(4) 0.2520(9) 0.036(4) Uani 1 1 d U
C151 C 0.0944(12) 0.0909(5) 0.1995(12) 0.063(6) Uani 1 1 d U
H15B H 0.1211 0.0988 0.1845 0.094 Uiso 1 1 calc R
H15C H 0.1066 0.0983 0.2347 0.094 Uiso 1 1 calc R
H15D H 0.0561 0.0991 0.1802 0.094 Uiso 1 1 calc R
C152 C 0.0934(13) 0.0537(6) 0.1983(12) 0.066(7) Uani 1 1 d U
C153 C 0.2435(11) 0.0050(5) 0.3393(11) 0.056(6) Uani 1 1 d U
H15E H 0.2483 0.0151 0.3717 0.085 Uiso 1 1 calc R
H15F H 0.2601 0.0186 0.3205 0.085 Uiso 1 1 calc R
H15G H 0.2626 -0.0159 0.3456 0.085 Uiso 1 1 calc R
C154 C 0.1794(11) 0.0002(4) 0.3082(9) 0.044(5) Uani 1 1 d U
C155 C 0.2560(13) 0.1234(6) 0.3803(14) 0.081(8) Uani 1 1 d U
H15H H 0.2566 0.1219 0.3462 0.121 Uiso 1 1 calc R
H15I H 0.2933 0.1173 0.4052 0.121 Uiso 1 1 calc R
H15J H 0.2474 0.1455 0.3867 0.121 Uiso 1 1 calc R
C156 C 0.2105(11) 0.1012(4) 0.3848(10) 0.048(5) Uani 1 1 d U
C157 C 0.3000(11) 0.0166(5) 0.5234(11) 0.058(6) Uani 1 1 d U
H15K H 0.3055 -0.0005 0.5022 0.087 Uiso 1 1 calc R
H15L H 0.2962 0.0073 0.5536 0.087 Uiso 1 1 calc R
H15M H 0.3328 0.0311 0.5336 0.087 Uiso 1 1 calc R
C158 C 0.2464(9) 0.0352(4) 0.4937(9) 0.034(4) Uani 1 1 d U
C159 C 0.2135(11) 0.2072(4) 0.4442(10) 0.052(5) Uani 1 1 d U
H15N H 0.1969 0.1973 0.4106 0.078 Uiso 1 1 calc R
H15O H 0.2551 0.2069 0.4556 0.078 Uiso 1 1 calc R
H15P H 0.2003 0.2294 0.4423 0.078 Uiso 1 1 calc R
C160 C 0.1951(10) 0.1888(4) 0.4812(9) 0.040(5) Uani 1 1 d U
C161 C 0.3476(10) 0.1154(4) 0.5389(10) 0.045(5) Uani 1 1 d U
H16B H 0.3848 0.1250 0.5441 0.068 Uiso 1 1 calc R
H16C H 0.3252 0.1138 0.5025 0.068 Uiso 1 1 calc R
H16D H 0.3531 0.0941 0.5541 0.068 Uiso 1 1 calc R
C162 C 0.3158(10) 0.1367(4) 0.5637(9) 0.040(5) Uani 1 1 d U
C163 C 0.0746(11) 0.2888(8) 0.5148(15) 0.098(10) Uani 1 1 d DU
H16E H 0.0714 0.3121 0.5106 0.148 Uiso 1 1 calc R
H16F H 0.0627 0.2825 0.5426 0.148 Uiso 1 1 calc R
H16G H 0.0500 0.2784 0.4835 0.148 Uiso 1 1 calc R
C164 C 0.1348(11) 0.2790(6) 0.5269(13) 0.071(7) Uani 1 1 d DU
C165 C 0.3655(14) 0.2698(7) 0.4927(15) 0.089(9) Uani 1 1 d U
H16H H 0.4062 0.2677 0.5129 0.134 Uiso 1 1 calc R
H16I H 0.3571 0.2918 0.4804 0.134 Uiso 1 1 calc R
H16J H 0.3550 0.2551 0.4639 0.134 Uiso 1 1 calc R
C166 C 0.3310(10) 0.2615(4) 0.5258(9) 0.042(5) Uani 1 1 d U
C167 C 0.3945(13) 0.1757(6) 0.4206(12) 0.070(7) Uani 1 1 d U
H16K H 0.3549 0.1683 0.4066 0.105 Uiso 1 1 calc R
H16L H 0.4199 0.1581 0.4203 0.105 Uiso 1 1 calc R
H16M H 0.3995 0.1934 0.4001 0.105 Uiso 1 1 calc R
C168 C 0.4084(12) 0.1866(5) 0.4728(10) 0.051(5) Uani 1 1 d U
C169 C 0.5613(9) 0.1228(4) 0.6147(9) 0.039(4) Uani 1 1 d U
H16N H 0.6003 0.1261 0.6163 0.059 Uiso 1 1 calc R
H16O H 0.5428 0.1062 0.5896 0.059 Uiso 1 1 calc R
H16P H 0.5623 0.1160 0.6480 0.059 Uiso 1 1 calc R
C170 C 0.5287(9) 0.1532(3) 0.5997(8) 0.029(4) Uani 1 1 d U
C171 C 0.4653(12) 0.2489(5) 0.3762(11) 0.059(6) Uani 1 1 d U
H17A H 0.4297 0.2476 0.3822 0.088 Uiso 1 1 calc R
H17B H 0.4729 0.2283 0.3635 0.088 Uiso 1 1 calc R
H17C H 0.4620 0.2656 0.3511 0.088 Uiso 1 1 calc R
C172 C 0.5172(10) 0.2575(4) 0.4286(10) 0.042(5) Uani 1 1 d U
C173 C 0.5606(9) 0.1484(4) 0.4708(8) 0.035(4) Uani 1 1 d U
H17D H 0.5605 0.1342 0.4434 0.052 Uiso 1 1 calc R
H17E H 0.5213 0.1536 0.4665 0.052 Uiso 1 1 calc R
H17F H 0.5794 0.1377 0.5034 0.052 Uiso 1 1 calc R
C174 C 0.5932(8) 0.1796(3) 0.4695(7) 0.021(4) Uani 1 1 d U
C175 C 0.4915(12) 0.2106(5) 0.2409(11) 0.061(6) Uani 1 1 d U
H17G H 0.5107 0.1935 0.2296 0.091 Uiso 1 1 calc R
H17H H 0.4716 0.2248 0.2124 0.091 Uiso 1 1 calc R
H17I H 0.4640 0.2011 0.2536 0.091 Uiso 1 1 calc R
C176 C 0.5357(12) 0.2297(5) 0.2831(11) 0.051(5) Uani 1 1 d U
C177 C 0.4133(8) 0.1327(6) 0.3052(11) 0.069(7) Uani 1 1 d DU
H17J H 0.3981 0.1178 0.2767 0.104 Uiso 1 1 calc R
H17K H 0.3900 0.1522 0.2979 0.104 Uiso 1 1 calc R
H17L H 0.4123 0.1226 0.3360 0.104 Uiso 1 1 calc R
C178 C 0.4724(7) 0.1409(4) 0.3128(8) 0.037(4) Uani 1 1 d DU
C179 C 0.6128(11) 0.0523(4) 0.3842(9) 0.044(5) Uani 1 1 d U
H17M H 0.6070 0.0344 0.3605 0.066 Uiso 1 1 calc R
H17N H 0.5871 0.0499 0.4026 0.066 Uiso 1 1 calc R
H17O H 0.6524 0.0523 0.4083 0.066 Uiso 1 1 calc R
C180 C 0.5995(8) 0.0854(3) 0.3534(8) 0.026(4) Uani 1 1 d U

loop_
_atom_site_aniso_label
_atom_site_aniso_U_11
_atom_site_aniso_U_22
_atom_site_aniso_U_33
_atom_site_aniso_U_23
_atom_site_aniso_U_13
_atom_site_aniso_U_12
Er1 0.0439(7) 0.0431(4) 0.0426(7) -0.0038(4) 0.0222(6) -0.0065(4)
Er2 0.0429(7) 0.0511(5) 0.0585(9) 0.0061(5) 0.0173(7) -0.0071(5)
Er3 0.0484(7) 0.0441(4) 0.0651(9) 0.0002(5) 0.0188(7) -0.0055(5)
Er4 0.0545(7) 0.0421(4) 0.0464(7) -0.0043(4) 0.0281(7) -0.0097(4)
Cd1 0.0284(9) 0.0276(5) 0.0234(8) -0.0020(5) 0.0052(8) -0.0009(5)
Cd2 0.0373(10) 0.0380(6) 0.0393(10) 0.0040(6) 0.0102(9) 0.0079(6)
Cd3 0.0180(8) 0.0387(5) 0.0248(8) 0.0002(6) 0.0029(8) -0.0088(6)
Cd4 0.0331(10) 0.0392(6) 0.0992(17) 0.0172(8) 0.0380(12) 0.0045(7)
Cd5 0.0223(9) 0.0363(6) 0.0474(11) -0.0007(6) 0.0077(9) -0.0051(6)
Cd6 0.0406(10) 0.0346(5) 0.0399(10) -0.0018(6) 0.0195(9) -0.0019(6)
Cd7 0.0628(12) 0.0326(6) 0.0491(12) -0.0010(6) 0.0257(11) 0.0028(7)
Cd8 0.0308(9) 0.0278(5) 0.0306(9) -0.0033(5) 0.0170(8) -0.0082(5)
Cd9 0.0441(10) 0.0331(5) 0.0367(10) -0.0036(6) 0.0271(9) -0.0121(6)
Cd10 0.1014(16) 0.0377(6) 0.0427(12) -0.0001(7) 0.0366(13) -0.0110(8)
Cd11 0.0257(8) 0.0251(5) 0.0235(8) -0.0044(5) 0.0100(7) -0.0059(5)
N1 0.029(7) 0.034(5) 0.035(8) -0.012(5) 0.021(7) -0.013(5)
N2 0.036(8) 0.041(6) 0.037(8) 0.010(6) 0.014(7) -0.001(6)
N3 0.037(8) 0.045(6) 0.021(7) -0.008(6) 0.011(7) -0.021(6)
N4 0.036(8) 0.043(6) 0.040(8) 0.021(6) 0.011(7) 0.007(6)
N5 0.046(8) 0.040(6) 0.035(8) 0.003(6) 0.017(7) -0.006(6)
N6 0.034(8) 0.042(6) 0.038(8) 0.001(6) 0.010(7) 0.004(6)
N7 0.056(9) 0.040(6) 0.052(9) 0.012(6) 0.021(8) -0.008(6)
N8 0.038(8) 0.043(6) 0.030(8) -0.002(6) 0.010(7) 0.007(6)
N9 0.027(7) 0.033(6) 0.025(7) 0.001(5) 0.001(7) -0.010(5)
N10 0.042(8) 0.041(6) 0.033(8) 0.003(6) 0.012(7) 0.005(6)
N11 0.045(8) 0.062(7) 0.055(9) -0.003(6) 0.034(8) -0.006(6)
N12 0.038(8) 0.026(5) 0.031(8) 0.004(5) 0.013(7) 0.002(5)
O1 0.050(8) 0.044(5) 0.035(7) 0.010(5) 0.014(7) 0.010(6)
O2 0.047(7) 0.038(5) 0.037(7) 0.003(5) 0.030(6) -0.008(5)
O3 0.050(8) 0.052(6) 0.068(9) -0.007(6) 0.010(7) 0.005(6)
O4 0.035(7) 0.038(5) 0.029(7) -0.003(5) 0.002(6) 0.007(5)
O5 0.038(7) 0.045(5) 0.054(8) 0.001(6) 0.007(7) -0.007(5)
O6 0.040(7) 0.033(5) 0.035(7) 0.006(5) 0.018(6) -0.006(5)
O7 0.050(8) 0.083(8) 0.075(9) 0.020(7) 0.021(8) -0.002(7)
O8 0.037(7) 0.060(6) 0.048(8) 0.012(6) 0.013(7) -0.003(6)
O9 0.065(9) 0.101(9) 0.091(10) 0.007(7) 0.039(8) 0.009(7)
O10 0.057(8) 0.053(6) 0.091(10) -0.016(6) 0.029(8) 0.000(6)
O11 0.051(8) 0.040(5) 0.076(9) -0.006(6) 0.020(7) 0.004(6)
O12 0.023(7) 0.049(6) 0.056(8) 0.005(6) 0.006(6) -0.005(5)
O13 0.053(8) 0.060(6) 0.055(8) -0.005(6) 0.023(7) 0.006(6)
O14 0.044(7) 0.058(6) 0.052(8) 0.001(6) 0.028(7) 0.010(6)
O15 0.060(8) 0.043(6) 0.050(8) -0.013(6) 0.016(7) -0.005(6)
O16 0.058(8) 0.036(5) 0.037(7) -0.001(5) 0.011(7) 0.003(5)
O17 0.052(8) 0.036(5) 0.048(8) -0.010(5) 0.019(7) -0.019(5)
O18 0.034(6) 0.030(4) 0.035(7) 0.006(4) 0.028(6) 0.006(4)
O19 0.056(8) 0.049(6) 0.038(7) 0.013(5) 0.025(7) -0.007(5)
O20 0.040(7) 0.039(5) 0.022(6) -0.003(5) 0.015(6) -0.005(5)
O21 0.071(8) 0.055(6) 0.043(8) 0.005(6) 0.035(7) -0.019(6)
O22 0.041(7) 0.049(5) 0.035(7) 0.014(5) 0.022(6) -0.014(5)
O23 0.045(7) 0.045(5) 0.041(8) 0.008(5) 0.015(7) -0.006(5)
O24 0.042(7) 0.032(4) 0.020(6) -0.002(4) 0.017(6) -0.012(5)
O25 0.036(7) 0.029(5) 0.032(7) -0.008(5) 0.004(6) -0.001(5)
O26 0.042(7) 0.033(5) 0.021(7) -0.009(5) -0.007(6) -0.003(5)
O27 0.040(7) 0.036(5) 0.016(6) 0.011(4) 0.009(6) 0.013(5)
O28 0.032(7) 0.042(5) 0.044(8) -0.004(5) 0.021(6) -0.014(5)
O29 0.079(9) 0.063(7) 0.079(10) 0.019(7) 0.020(8) 0.015(7)
O30 0.093(10) 0.084(8) 0.086(10) 0.012(7) 0.035(8) 0.000(7)
O31 0.047(7) 0.048(6) 0.045(8) 0.002(6) 0.016(7) -0.005(6)
O32 0.034(7) 0.054(6) 0.053(8) 0.010(6) 0.014(7) 0.000(5)
O33 0.037(7) 0.045(5) 0.046(8) -0.003(5) 0.020(6) -0.013(5)
O34 0.051(7) 0.044(5) 0.047(8) -0.003(5) 0.022(7) -0.007(5)
O35 0.022(6) 0.044(5) 0.040(7) 0.009(5) 0.003(6) -0.007(5)
O36 0.034(7) 0.040(5) 0.037(7) 0.011(5) 0.017(6) -0.001(5)
O37 0.048(8) 0.057(6) 0.050(8) 0.015(6) 0.021(7) -0.004(6)
O38 0.080(9) 0.073(7) 0.096(10) 0.018(7) 0.049(8) -0.001(7)
O39 0.059(8) 0.063(6) 0.060(8) 0.004(6) 0.046(7) 0.001(6)
O40 0.040(7) 0.043(5) 0.089(9) -0.012(6) 0.027(7) -0.016(5)
O41 0.046(7) 0.055(6) 0.052(8) 0.003(6) 0.018(7) -0.005(6)
O42 0.034(7) 0.052(6) 0.042(7) 0.000(5) 0.019(6) -0.005(5)
O43 0.029(7) 0.037(5) 0.049(8) 0.007(5) 0.008(6) -0.005(5)
O44 0.045(7) 0.040(5) 0.049(8) 0.005(5) 0.007(7) -0.006(5)
O45 0.050(8) 0.048(6) 0.045(8) 0.007(6) 0.005(7) 0.000(6)
O46 0.055(8) 0.030(5) 0.039(7) 0.000(5) 0.012(7) -0.002(5)
O47 0.029(7) 0.040(5) 0.029(7) -0.006(5) 0.009(6) -0.006(5)
O48 0.017(6) 0.035(5) 0.020(6) 0.002(4) 0.003(5) -0.019(4)
O49 0.118(11) 0.125(11) 0.101(11) 0.002(8) 0.057(9) 0.006(8)
O50 0.077(9) 0.085(8) 0.081(10) -0.017(7) 0.026(8) 0.012(7)
O51 0.027(6) 0.044(5) 0.021(6) -0.004(5) 0.002(6) -0.008(5)
O52 0.030(7) 0.040(5) 0.034(7) 0.002(5) 0.011(6) -0.003(5)
O53 0.071(8) 0.075(7) 0.067(9) 0.008(6) 0.041(8) 0.007(7)
O54 0.038(7) 0.039(5) 0.031(7) -0.002(5) 0.002(6) -0.005(5)
O55 0.037(7) 0.039(5) 0.039(7) -0.005(5) 0.020(6) -0.013(5)
O56 0.034(6) 0.028(4) 0.036(7) 0.000(5) 0.017(6) -0.011(5)
O57 0.039(7) 0.044(5) 0.053(8) 0.006(5) 0.019(7) -0.008(5)
O58 0.049(7) 0.044(5) 0.028(7) 0.006(5) 0.015(6) 0.004(5)
O59 0.042(7) 0.036(5) 0.042(8) -0.002(5) 0.010(6) -0.007(5)
O60 0.044(7) 0.040(5) 0.026(7) 0.003(5) 0.012(6) -0.004(5)
O61 0.096(9) 0.066(7) 0.072(10) 0.001(7) 0.024(8) 0.010(7)
O62 0.049(7) 0.041(5) 0.038(7) 0.003(5) 0.018(7) 0.009(5)
O63 0.027(4) 0.045(4) 0.037(5) -0.004(3) 0.021(4) 0.000(3)
O64 0.029(7) 0.057(6) 0.030(7) -0.003(5) 0.011(6) -0.012(5)
O65 0.026(6) 0.029(5) 0.031(7) 0.000(5) 0.000(6) -0.014(5)
O66 0.039(7) 0.042(5) 0.032(7) -0.004(5) 0.016(6) -0.007(5)
O67 0.068(9) 0.102(9) 0.067(9) 0.009(7) 0.035(8) 0.010(7)
O68 0.138(12) 0.110(11) 0.116(12) -0.003(8) 0.052(9) 0.005(8)
O69 0.136(11) 0.095(10) 0.102(11) 0.005(8) 0.038(9) -0.013(8)
C1 0.048(10) 0.055(8) 0.045(10) -0.003(7) 0.012(8) 0.011(7)
C2 0.044(9) 0.040(7) 0.027(8) -0.008(6) 0.015(8) -0.002(6)
C3 0.059(10) 0.049(7) 0.040(9) -0.006(7) 0.024(8) -0.004(7)
C4 0.063(10) 0.065(9) 0.057(10) -0.004(7) 0.030(9) -0.002(7)
C5 0.061(10) 0.069(9) 0.050(10) 0.000(7) 0.035(8) 0.005(7)
C6 0.029(8) 0.024(6) 0.030(8) 0.003(6) 0.009(7) 0.002(6)
C7 0.054(9) 0.032(6) 0.042(9) 0.004(6) 0.024(8) -0.003(6)
C8 0.023(8) 0.029(6) 0.047(9) -0.011(6) 0.015(7) -0.008(6)
C9 0.023(8) 0.041(7) 0.044(9) -0.005(6) 0.011(8) 0.000(6)
C10 0.041(9) 0.048(7) 0.043(9) -0.004(7) 0.019(8) 0.003(7)
C11 0.050(9) 0.051(8) 0.045(9) -0.002(7) 0.019(8) 0.001(7)
C12 0.074(11) 0.078(10) 0.073(12) 0.002(8) 0.021(9) -0.012(8)
C13 0.032(9) 0.032(6) 0.036(9) -0.001(6) 0.010(8) -0.001(6)
C14 0.043(9) 0.044(7) 0.036(9) 0.007(7) 0.003(8) -0.008(7)
C15 0.064(10) 0.050(8) 0.051(10) -0.006(7) 0.022(8) 0.001(7)
C16 0.058(10) 0.052(8) 0.053(10) 0.001(7) 0.026(8) 0.000(7)
C17 0.035(9) 0.030(6) 0.024(8) 0.007(6) 0.008(7) 0.003(6)
C18 0.040(9) 0.035(6) 0.028(8) 0.005(6) 0.012(8) -0.004(6)
C19 0.043(9) 0.040(7) 0.044(9) 0.002(7) 0.016(8) 0.010(7)
C20 0.028(8) 0.034(6) 0.041(9) 0.002(6) 0.005(8) 0.000(6)
C21 0.045(9) 0.050(7) 0.048(10) -0.006(7) 0.021(8) -0.001(7)
C22 0.062(10) 0.052(8) 0.058(10) 0.002(7) 0.010(8) -0.004(7)
C23 0.061(11) 0.073(10) 0.069(11) -0.001(8) 0.016(9) -0.003(8)
C24 0.045(10) 0.034(7) 0.046(10) 0.005(7) 0.003(8) -0.011(7)
C25 0.054(10) 0.064(9) 0.063(11) 0.008(8) 0.022(9) -0.008(7)
C26 0.078(11) 0.064(9) 0.068(11) 0.007(8) 0.019(9) -0.017(8)
C27 0.052(10) 0.052(8) 0.045(10) 0.011(7) 0.009(8) 0.003(7)
C28 0.053(10) 0.045(7) 0.038(9) 0.001(7) 0.013(8) -0.009(7)
C29 0.051(10) 0.039(7) 0.037(9) -0.008(6) 0.013(8) -0.025(7)
C30 0.035(9) 0.034(6) 0.033(8) 0.007(6) 0.016(7) -0.001(6)
C31 0.040(9) 0.038(6) 0.042(9) 0.003(6) 0.025(8) -0.001(6)
C32 0.029(8) 0.044(7) 0.047(9) 0.008(7) 0.016(8) 0.004(6)
C33 0.083(13) 0.109(13) 0.098(14) 0.014(9) 0.036(10) 0.005(9)
C34 0.062(11) 0.064(9) 0.067(11) 0.023(8) 0.014(9) -0.020(8)
C35 0.080(12) 0.091(11) 0.085(12) 0.016(9) 0.028(9) -0.017(8)
C36 0.084(12) 0.079(11) 0.084(12) 0.015(8) 0.021(9) -0.013(8)
C37 0.082(12) 0.088(11) 0.083(12) 0.012(9) 0.026(9) -0.020(8)
C38 0.056(10) 0.043(7) 0.054(10) 0.011(7) 0.007(8) -0.021(7)
C39 0.051(10) 0.046(8) 0.056(10) 0.009(7) 0.012(8) -0.010(7)
C40 0.056(10) 0.043(7) 0.042(10) 0.003(7) 0.008(8) -0.008(7)
C41 0.057(10) 0.052(8) 0.050(10) 0.007(7) 0.011(8) 0.003(7)
C42 0.044(9) 0.050(8) 0.045(9) 0.008(7) 0.015(8) -0.007(7)
C43 0.055(10) 0.051(8) 0.056(10) 0.002(7) 0.015(8) 0.006(7)
C44 0.032(8) 0.035(6) 0.048(9) -0.001(6) 0.017(8) -0.004(6)
C45 0.123(16) 0.134(16) 0.137(17) 0.003(10) 0.054(11) 0.003(9)
C46 0.060(11) 0.083(10) 0.070(11) 0.005(8) 0.030(9) 0.000(8)
C47 0.111(14) 0.110(14) 0.114(15) 0.001(9) 0.044(10) 0.003(9)
C48 0.094(13) 0.101(13) 0.112(14) 0.009(9) 0.038(10) -0.010(9)
C49 0.136(17) 0.133(17) 0.138(18) 0.007(10) 0.052(11) -0.010(9)
C50 0.053(10) 0.063(9) 0.055(10) 0.000(7) 0.026(8) -0.012(7)
C51 0.045(10) 0.062(9) 0.056(10) 0.007(7) 0.016(8) -0.012(7)
C52 0.052(10) 0.064(8) 0.043(10) 0.002(7) 0.019(8) -0.014(7)
C53 0.070(10) 0.060(9) 0.061(11) 0.006(8) 0.024(9) 0.008(8)
C54 0.063(10) 0.056(8) 0.049(10) -0.002(7) 0.020(8) 0.001(7)
C55 0.094(12) 0.083(11) 0.077(12) -0.011(8) 0.030(9) 0.016(8)
C56 0.070(10) 0.058(8) 0.049(10) 0.006(7) 0.018(8) 0.002(8)
C57 0.119(14) 0.112(14) 0.105(15) -0.003(9) 0.045(10) 0.004(9)
C58 0.060(10) 0.046(8) 0.066(11) 0.001(7) 0.015(8) -0.010(7)
C59 0.044(9) 0.034(7) 0.049(10) -0.007(7) 0.007(8) 0.003(7)
C60 0.040(9) 0.048(7) 0.060(10) 0.003(7) 0.017(8) 0.016(7)
C61 0.045(10) 0.062(9) 0.062(10) -0.001(7) 0.018(8) 0.007(7)
C62 0.045(10) 0.056(8) 0.064(10) 0.001(7) 0.020(8) -0.007(7)
C63 0.035(9) 0.053(8) 0.065(10) -0.006(7) 0.022(8) -0.002(7)
C64 0.030(9) 0.052(8) 0.048(10) 0.001(7) 0.016(8) -0.006(7)
C65 0.043(9) 0.045(7) 0.051(10) 0.014(7) 0.007(8) -0.009(7)
C66 0.036(9) 0.024(6) 0.041(9) -0.006(6) 0.004(8) 0.000(6)
C67 0.033(8) 0.019(6) 0.043(9) -0.001(6) 0.009(7) -0.003(6)
C68 0.053(9) 0.032(7) 0.052(10) 0.002(7) 0.011(8) 0.001(7)
C69 0.041(9) 0.033(6) 0.031(8) 0.004(6) 0.010(8) 0.005(6)
C70 0.037(9) 0.031(6) 0.035(9) -0.008(6) 0.004(8) -0.004(6)
C71 0.041(9) 0.033(6) 0.039(9) 0.001(6) 0.015(8) 0.003(6)
C72 0.038(8) 0.019(5) 0.034(8) -0.001(5) 0.009(7) -0.010(6)
C73 0.066(10) 0.060(8) 0.061(10) -0.004(7) 0.031(9) 0.004(7)
C74 0.057(10) 0.069(9) 0.061(10) 0.009(8) 0.029(9) -0.002(7)
C75 0.062(10) 0.069(9) 0.067(11) 0.000(8) 0.031(9) 0.009(8)
C76 0.080(11) 0.079(10) 0.087(12) 0.002(8) 0.039(9) 0.006(8)
C77 0.058(10) 0.078(10) 0.083(11) 0.009(8) 0.039(9) 0.003(8)
C78 0.047(9) 0.057(8) 0.054(10) 0.023(7) 0.027(8) 0.001(7)
C79 0.069(11) 0.071(10) 0.070(11) 0.008(8) 0.026(9) -0.009(8)
C80 0.047(9) 0.053(8) 0.065(10) 0.008(7) 0.020(8) -0.004(7)
C81 0.045(9) 0.046(7) 0.055(10) 0.001(7) 0.014(8) -0.006(7)
C82 0.047(9) 0.054(8) 0.055(10) 0.001(7) 0.014(8) 0.006(7)
C83 0.043(9) 0.045(7) 0.049(10) -0.001(7) 0.013(8) -0.001(7)
C84 0.043(9) 0.050(7) 0.047(9) -0.002(7) 0.017(8) -0.002(7)
C85 0.048(9) 0.032(7) 0.061(10) 0.007(7) 0.011(8) 0.004(7)
C86 0.045(9) 0.043(7) 0.042(9) -0.003(6) 0.020(8) 0.018(7)
C87 0.043(9) 0.041(7) 0.039(9) -0.012(6) 0.013(8) 0.005(7)
C88 0.058(10) 0.059(8) 0.045(10) -0.008(7) 0.015(8) -0.003(7)
C89 0.056(10) 0.063(8) 0.043(9) 0.016(7) 0.023(8) -0.010(7)
C90 0.040(9) 0.046(7) 0.046(9) -0.007(7) 0.023(8) -0.006(6)
C91 0.039(9) 0.056(8) 0.048(10) -0.008(7) 0.014(8) 0.005(7)
C92 0.043(9) 0.057(8) 0.050(9) -0.002(7) 0.032(8) 0.012(7)
C93 0.052(9) 0.052(7) 0.041(9) 0.007(7) 0.028(8) -0.007(7)
C94 0.069(11) 0.071(10) 0.075(12) 0.013(8) 0.023(9) -0.018(8)
C95 0.070(11) 0.062(9) 0.075(11) 0.012(8) 0.021(9) 0.000(8)
C96 0.056(10) 0.067(9) 0.056(10) -0.004(7) 0.026(8) 0.012(7)
C97 0.050(9) 0.039(7) 0.055(10) 0.005(7) 0.020(8) -0.001(7)
C98 0.029(8) 0.035(6) 0.036(9) 0.009(6) 0.004(7) -0.008(6)
C99 0.056(10) 0.037(7) 0.061(10) -0.007(7) 0.017(8) 0.005(7)
C100 0.054(10) 0.048(8) 0.055(10) -0.005(7) 0.018(8) 0.003(7)
C101 0.042(9) 0.050(7) 0.048(9) -0.012(7) 0.024(8) 0.007(7)
C102 0.038(9) 0.029(6) 0.035(8) -0.004(6) 0.017(7) 0.002(6)
C103 0.035(9) 0.026(6) 0.036(9) -0.001(6) 0.008(7) -0.004(6)
C104 0.023(8) 0.038(6) 0.015(7) -0.006(5) 0.014(7) 0.002(6)
C105 0.024(8) 0.024(5) 0.019(7) 0.002(5) 0.010(7) 0.004(5)
C106 0.038(9) 0.044(7) 0.045(9) -0.007(7) 0.015(8) 0.008(7)
C107 0.045(9) 0.057(8) 0.046(9) 0.006(7) 0.026(8) 0.002(7)
C108 0.028(8) 0.036(6) 0.041(9) -0.001(6) 0.008(7) -0.005(6)
C109 0.052(9) 0.048(7) 0.051(10) 0.014(7) 0.025(8) 0.001(7)
C110 0.072(10) 0.059(8) 0.064(10) 0.017(7) 0.032(8) -0.027(7)
C111 0.041(9) 0.037(7) 0.047(9) -0.007(6) 0.016(8) -0.013(6)
C112 0.044(9) 0.040(7) 0.054(10) 0.007(7) 0.016(8) -0.007(7)
C113 0.053(9) 0.041(7) 0.059(10) -0.004(7) 0.022(8) -0.005(7)
C114 0.052(10) 0.051(8) 0.052(10) -0.001(7) 0.016(8) -0.009(7)
C115 0.042(9) 0.046(7) 0.040(9) -0.006(7) 0.011(8) -0.001(7)
C116 0.040(9) 0.042(7) 0.038(9) 0.000(6) 0.020(8) -0.004(6)
C117 0.048(9) 0.027(6) 0.045(9) -0.010(6) 0.014(8) 0.000(6)
C118 0.037(8) 0.032(6) 0.032(8) 0.001(6) 0.013(7) 0.000(6)
C119 0.031(8) 0.034(6) 0.034(9) -0.006(6) 0.013(7) -0.004(6)
C120 0.046(9) 0.046(7) 0.046(9) 0.012(7) 0.023(8) -0.004(7)
C121 0.097(12) 0.083(11) 0.079(12) 0.007(8) 0.041(9) -0.001(8)
C122 0.079(11) 0.071(9) 0.069(11) -0.003(8) 0.041(9) -0.013(8)
C123 0.059(10) 0.055(8) 0.058(10) -0.007(7) 0.033(8) -0.012(7)
C124 0.068(10) 0.075(10) 0.073(11) -0.003(8) 0.042(9) -0.008(8)
C125 0.089(12) 0.087(11) 0.085(12) -0.019(8) 0.038(9) 0.000(8)
C126 0.051(9) 0.053(7) 0.046(9) -0.006(7) 0.033(8) -0.020(7)
C127 0.049(9) 0.037(7) 0.038(9) -0.001(6) 0.020(8) -0.011(6)
C128 0.070(11) 0.082(10) 0.078(12) -0.007(8) 0.035(9) -0.003(8)
C129 0.066(11) 0.078(10) 0.068(11) -0.008(8) 0.027(9) 0.002(8)
C130 0.100(13) 0.081(11) 0.086(13) -0.004(9) 0.026(9) 0.004(9)
C131 0.052(9) 0.043(7) 0.043(9) -0.005(7) 0.012(8) 0.004(7)
C132 0.035(9) 0.036(6) 0.036(9) 0.003(6) 0.014(8) -0.001(6)
C133 0.036(9) 0.030(6) 0.028(8) 0.007(6) 0.009(7) -0.005(6)
C134 0.041(9) 0.035(6) 0.039(9) 0.007(6) 0.016(8) 0.001(6)
C135 0.032(9) 0.045(7) 0.033(9) -0.004(6) 0.009(8) -0.008(6)
C136 0.042(9) 0.038(7) 0.044(9) 0.008(6) 0.014(8) -0.002(6)
C137 0.031(8) 0.033(6) 0.042(9) -0.003(6) 0.017(8) 0.000(6)
C138 0.028(8) 0.025(6) 0.023(8) -0.006(5) 0.002(7) -0.004(6)
C139 0.053(10) 0.061(8) 0.066(11) -0.008(7) 0.025(8) 0.016(7)
C140 0.043(9) 0.043(7) 0.041(9) -0.008(7) 0.019(8) -0.002(7)
C141 0.042(9) 0.047(7) 0.036(9) 0.001(6) 0.017(8) -0.012(6)
C142 0.019(8) 0.041(7) 0.041(9) -0.003(6) 0.010(8) -0.005(6)
C143 0.092(11) 0.071(10) 0.086(12) 0.005(8) 0.040(9) 0.010(8)
C144 0.090(12) 0.086(11) 0.080(12) 0.001(8) 0.035(10) 0.013(8)
C145 0.046(9) 0.037(7) 0.053(10) 0.001(7) 0.009(8) 0.005(7)
C146 0.044(9) 0.037(7) 0.051(10) 0.010(7) 0.017(8) 0.013(7)
C147 0.060(10) 0.064(9) 0.068(11) -0.006(8) 0.026(9) -0.003(7)
C148 0.046(9) 0.044(7) 0.047(10) -0.005(7) 0.011(8) 0.000(7)
C149 0.042(9) 0.051(8) 0.059(10) 0.004(7) 0.011(8) -0.004(7)
C150 0.035(9) 0.045(7) 0.034(9) 0.001(6) 0.020(8) 0.004(6)
C151 0.072(10) 0.053(8) 0.068(11) 0.005(7) 0.032(9) 0.003(7)
C152 0.061(10) 0.071(9) 0.069(11) 0.018(8) 0.028(9) -0.016(8)
C153 0.052(10) 0.061(8) 0.060(10) -0.001(7) 0.025(8) -0.007(7)
C154 0.051(9) 0.050(7) 0.037(9) 0.001(7) 0.023(8) -0.009(7)
C155 0.083(11) 0.078(10) 0.085(12) 0.000(8) 0.036(9) -0.017(8)
C156 0.049(9) 0.042(7) 0.054(10) 0.006(7) 0.021(8) -0.009(7)
C157 0.056(10) 0.047(8) 0.063(10) 0.005(7) 0.014(8) 0.008(7)
C158 0.022(8) 0.030(6) 0.044(9) 0.008(6) 0.003(7) -0.002(6)
C159 0.060(10) 0.045(7) 0.054(10) 0.010(7) 0.023(8) -0.007(7)
C160 0.042(9) 0.030(6) 0.042(9) 0.006(6) 0.009(8) -0.004(6)
C161 0.038(9) 0.044(7) 0.056(10) -0.007(7) 0.020(8) 0.001(6)
C162 0.040(9) 0.047(7) 0.041(9) 0.007(6) 0.024(8) 0.007(7)
C163 0.101(13) 0.103(13) 0.094(14) -0.001(9) 0.038(10) 0.003(9)
C164 0.068(11) 0.072(10) 0.078(11) -0.011(8) 0.034(9) 0.018(8)
C165 0.084(12) 0.090(11) 0.092(13) -0.002(9) 0.030(9) 0.004(8)
C166 0.047(9) 0.029(6) 0.045(9) -0.006(6) 0.012(8) 0.006(6)
C167 0.073(11) 0.081(10) 0.059(11) 0.002(8) 0.029(9) -0.002(8)
C168 0.056(10) 0.052(8) 0.047(10) 0.002(7) 0.021(8) -0.007(7)
C169 0.039(9) 0.029(6) 0.043(9) 0.003(6) 0.008(8) 0.001(6)
C170 0.038(9) 0.027(6) 0.020(8) -0.001(5) 0.008(7) -0.004(6)
C171 0.067(10) 0.065(9) 0.047(10) 0.004(7) 0.023(9) 0.001(7)
C172 0.040(9) 0.041(7) 0.045(9) 0.012(6) 0.017(8) 0.002(6)
C173 0.040(9) 0.035(6) 0.032(8) -0.004(6) 0.016(7) -0.008(6)
C174 0.024(8) 0.021(5) 0.009(7) 0.002(5) -0.004(7) -0.009(5)
C175 0.062(10) 0.061(9) 0.057(10) -0.007(7) 0.018(9) 0.009(7)
C176 0.064(10) 0.042(7) 0.045(9) -0.003(7) 0.019(8) 0.000(7)
C177 0.065(11) 0.086(10) 0.066(11) -0.012(8) 0.036(9) 0.008(8)
C178 0.022(8) 0.055(7) 0.049(9) -0.007(7) 0.028(8) -0.001(6)
C179 0.056(9) 0.037(7) 0.033(9) 0.009(6) 0.011(8) -0.004(7)
C180 0.031(8) 0.023(5) 0.033(8) 0.015(5) 0.021(7) -0.001(5)

loop_
_atom_type_symbol
_atom_type_description
_atom_type_scat_dispersion_real
_atom_type_scat_dispersion_imag
_atom_type_scat_source
C C 0.0033 0.0016 'International Tables Vol C Tables 4.2.6.8 and 6.1.1.4'
H H 0.0000 0.0000 'International Tables Vol C Tables 4.2.6.8 and 6.1.1.4'
N N 0.0061 0.0033 'International Tables Vol C Tables 4.2.6.8 and 6.1.1.4'
O O 0.0106 0.0060 'International Tables Vol C Tables 4.2.6.8 and 6.1.1.4'
Cd Cd -0.8075 1.2024 'International Tables Vol C Tables 4.2.6.8 and 6.1.1.4'
Er Er -0.2586 4.9576 'International Tables Vol C Tables 4.2.6.8 and 6.1.1.4'

loop_
_geom_angle_atom_site_label_1
_geom_angle_atom_site_label_2
_geom_angle_atom_site_label_3
_geom_angle
_geom_angle_site_symmetry_1
_geom_angle_site_symmetry_3
O24 Er1 O64 78.9(4) . .
O24 Er1 O66 83.7(4) . .
O64 Er1 O66 73.5(4) . .
O24 Er1 O25 110.4(4) . .
O64 Er1 O25 74.7(5) . .
O66 Er1 O25 141.8(4) . .
O24 Er1 O2 127.1(3) . .
O64 Er1 O2 148.9(5) . .
O66 Er1 O2 121.2(4) . .
O25 Er1 O2 79.4(4) . .
O24 Er1 O27 162.4(4) . .
O64 Er1 O27 89.1(4) . .
O66 Er1 O27 80.6(4) . .
O25 Er1 O27 78.2(4) . .
O2 Er1 O27 68.7(3) . .
O24 Er1 N1 73.0(4) . .
O64 Er1 N1 143.3(5) . .
O66 Er1 N1 80.2(5) . .
O25 Er1 N1 137.4(5) . .
O2 Er1 N1 67.5(5) . .
O27 Er1 N1 111.6(4) . .
O24 Er1 O23 60.7(5) . .
O64 Er1 O23 110.8(4) . .
O66 Er1 O23 141.2(5) . .
O25 Er1 O23 71.1(4) . .
O2 Er1 O23 75.9(4) . .
O27 Er1 O23 136.5(5) . .
N1 Er1 O23 75.2(4) . .
O24 Er1 Cd1 159.7(3) . .
O64 Er1 Cd1 115.0(3) . .
O66 Er1 Cd1 113.8(3) . .
O25 Er1 Cd1 62.7(3) . .
O2 Er1 Cd1 35.4(3) . .
O27 Er1 Cd1 37.9(3) . .
N1 Er1 Cd1 98.9(3) . .
O23 Er1 Cd1 99.4(4) . .
O36 Er2 O6 81.5(4) . .
O36 Er2 O34 76.3(5) . .
O6 Er2 O34 78.5(4) . .
O36 Er2 O8 120.6(4) . .
O6 Er2 O8 130.3(6) . .
O34 Er2 O8 145.9(5) . .
O36 Er2 O39 79.1(5) . .
O6 Er2 O39 158.0(6) . .
O34 Er2 O39 87.1(5) . .
O8 Er2 O39 69.5(6) . .
O36 Er2 O37 145.0(5) . .
O6 Er2 O37 111.2(4) . .
O34 Er2 O37 74.8(5) . .
O8 Er2 O37 76.9(5) . .
O39 Er2 O37 80.2(5) . .
O36 Er2 N4 79.2(5) . .
O6 Er2 N4 73.4(4) . .
O34 Er2 N4 144.9(5) . .
O8 Er2 N4 69.0(5) . .
O39 Er2 N4 112.5(5) . .
O37 Er2 N4 135.1(6) . .
O36 Er2 O5 137.6(4) . .
O6 Er2 O5 61.7(5) . .
O34 Er2 O5 112.9(5) . .
O8 Er2 O5 75.9(5) . .
O39 Er2 O5 140.1(5) . .
O37 Er2 O5 73.1(5) . .
N4 Er2 O5 71.0(5) . .
O36 Er2 Cd4 111.9(3) . .
O6 Er2 Cd4 164.9(4) . .
O34 Er2 Cd4 110.8(3) . .
O8 Er2 Cd4 37.2(4) . .
O39 Er2 Cd4 37.1(4) . .
O37 Er2 Cd4 62.2(3) . .
N4 Er2 Cd4 101.4(3) . .
O5 Er2 Cd4 103.3(3) . .
O44 Er3 O42 73.9(5) . .
O44 Er3 O45 140.4(5) . .
O42 Er3 O45 75.1(5) . .
O44 Er3 O12 84.1(5) . .
O42 Er3 O12 78.1(5) . .
O45 Er3 O12 112.8(5) . .
O44 Er3 O14 118.8(6) . .
O42 Er3 O14 151.8(4) . .
O45 Er3 O14 81.1(5) . .
O12 Er3 O14 126.0(5) . .
O44 Er3 O47 79.5(5) . .
O42 Er3 O47 91.3(5) . .
O45 Er3 O47 77.2(5) . .
O12 Er3 O47 162.4(4) . .
O14 Er3 O47 68.5(4) . .
O44 Er3 N7 76.8(5) . .
O42 Er3 N7 138.3(5) . .
O45 Er3 N7 141.9(5) . .
O12 Er3 N7 69.9(6) . .
O14 Er3 N7 69.5(5) . .
O47 Er3 N7 111.7(6) . .
O44 Er3 O11 142.5(5) . .
O42 Er3 O11 110.0(6) . .
O45 Er3 O11 72.2(5) . .
O12 Er3 O11 61.5(4) . .
O14 Er3 O11 76.1(5) . .
O47 Er3 O11 136.0(4) . .
N7 Er3 O11 77.5(6) . .
O44 Er3 Cd6 112.5(4) . .
O42 Er3 Cd6 117.2(3) . .
O45 Er3 Cd6 62.5(4) . .
O12 Er3 Cd6 159.4(3) . .
O14 Er3 Cd6 35.8(3) . .
O47 Er3 Cd6 37.8(3) . .
N7 Er3 Cd6 101.0(4) . .
O11 Er3 Cd6 99.0(3) . .
O56 Er4 O18 82.8(4) . .
O56 Er4 O52 74.9(5) . .
O18 Er4 O52 79.2(4) . .
O56 Er4 O20 117.3(4) . .
O18 Er4 O20 129.5(4) . .
O52 Er4 O20 148.2(4) . .
O56 Er4 O57 143.1(5) . .
O18 Er4 O57 111.7(4) . .
O52 Er4 O57 74.9(4) . .
O20 Er4 O57 80.5(5) . .
O56 Er4 O59 78.8(4) . .
O18 Er4 O59 158.4(4) . .
O52 Er4 O59 85.2(4) . .
O20 Er4 O59 70.0(4) . .
O57 Er4 O59 78.0(5) . .
O56 Er4 N10 77.5(5) . .
O18 Er4 N10 72.1(5) . .
O52 Er4 N10 142.1(4) . .
O20 Er4 N10 68.7(5) . .
O57 Er4 N10 138.6(5) . .
O59 Er4 N10 114.2(5) . .
O56 Er4 O17 139.9(4) . .
O18 Er4 O17 61.5(3) . .
O52 Er4 O17 112.3(4) . .
O20 Er4 O17 78.2(4) . .
O57 Er4 O17 72.3(5) . .
O59 Er4 O17 139.4(4) . .
N10 Er4 O17 74.8(5) . .
O56 Er4 Cd9 111.4(3) . .
O18 Er4 Cd9 163.5(2) . .
O52 Er4 Cd9 111.9(3) . .
O20 Er4 Cd9 37.0(3) . .
O57 Er4 Cd9 62.2(3) . .
O59 Er4 Cd9 38.1(3) . .
N10 Er4 Cd9 102.0(3) . .
O17 Er4 Cd9 102.3(3) . .
O2 Cd1 O4 144.6(5) . .
O2 Cd1 O26 99.2(4) . .
O4 Cd1 O26 74.7(5) . .
O2 Cd1 N2 97.6(5) . .
O4 Cd1 N2 85.1(6) . .
O26 Cd1 N2 159.8(6) . .
O2 Cd1 O27 75.4(4) . .
O4 Cd1 O27 137.9(4) . .
O26 Cd1 O27 89.2(5) . .
N2 Cd1 O27 105.9(5) . .
O2 Cd1 O1 64.0(5) . .
O4 Cd1 O1 80.7(5) . .
O26 Cd1 O1 86.3(4) . .
N2 Cd1 O1 91.0(5) . .
O27 Cd1 O1 137.8(5) . .
O2 Cd1 O28 126.3(5) . .
O4 Cd1 O28 87.7(5) . .
O26 Cd1 O28 80.4(4) . .
N2 Cd1 O28 98.6(4) . .
O27 Cd1 O28 50.9(5) . .
O1 Cd1 O28 164.2(5) . .
O2 Cd1 Er1 39.7(3) . .
O4 Cd1 Er1 154.6(3) . .
O26 Cd1 Er1 80.0(4) . .
N2 Cd1 Er1 120.2(5) . .
O27 Cd1 Er1 41.0(3) . .
O1 Cd1 Er1 97.0(4) . .
O28 Cd1 Er1 88.9(3) . .
O4 Cd2 O32 141.9(5) . .
O4 Cd2 O26 74.6(5) . .
O32 Cd2 O26 115.6(6) . .
O4 Cd2 O31 90.4(5) . .
O32 Cd2 O31 55.7(5) . .
O26 Cd2 O31 86.9(5) . .
O4 Cd2 O30 107.2(6) . .
O32 Cd2 O30 96.1(6) . .
O26 Cd2 O30 125.2(6) . .
O31 Cd2 O30 146.1(7) . .
O4 Cd2 O3 66.1(5) . .
O32 Cd2 O3 92.0(5) . .
O26 Cd2 O3 139.9(5) . .
O31 Cd2 O3 85.8(5) . .
O30 Cd2 O3 76.0(7) . .
O4 Cd2 O29 125.4(5) . .
O32 Cd2 O29 92.7(5) . .
O26 Cd2 O29 79.1(6) . .
O31 Cd2 O29 135.0(6) . .
O30 Cd2 O29 54.7(7) . .
O3 Cd2 O29 130.7(7) . .
O4 Cd2 C146 117.5(5) . .
O32 Cd2 C146 27.1(6) . .
O26 Cd2 C146 102.4(7) . .
O31 Cd2 C146 28.6(6) . .
O30 Cd2 C146 121.5(7) . .
O3 Cd2 C146 89.2(6) . .
O29 Cd2 C146 114.4(6) . .
O4 Cd2 C144 120.0(7) . .
O32 Cd2 C144 94.6(7) . .
O26 Cd2 C144 102.2(9) . .
O31 Cd2 C144 149.5(7) . .
O30 Cd2 C144 28.0(9) . .
O3 Cd2 C144 103.9(9) . .
O29 Cd2 C144 26.8(8) . .
C146 Cd2 C144 121.4(8) . .
O33 Cd3 O6 110.9(4) . .
O33 Cd3 O28 87.0(4) . .
O6 Cd3 O28 159.9(5) . .
O33 Cd3 O35 92.2(5) . .
O6 Cd3 O35 94.7(4) . .
O28 Cd3 O35 93.7(5) . .
O33 Cd3 N3 170.2(4) . .
O6 Cd3 N3 77.5(5) . .
O28 Cd3 N3 84.0(5) . .
O35 Cd3 N3 92.2(5) . .
O33 Cd3 O31 82.3(5) . .
O6 Cd3 O31 84.6(5) . .
O28 Cd3 O31 89.1(5) . .
O35 Cd3 O31 173.7(5) . .
N3 Cd3 O31 93.8(5) . .
O10 Cd4 O38 82.9(6) . .
O10 Cd4 O39 140.9(7) . .
O38 Cd4 O39 89.2(6) . .
O10 Cd4 O8 145.9(7) . .
O38 Cd4 O8 98.1(6) . .
O39 Cd4 O8 73.2(6) . .
O10 Cd4 N5 82.4(6) . .
O38 Cd4 N5 165.3(6) . .
O39 Cd4 N5 102.5(6) . .
O8 Cd4 N5 93.9(5) . .
O10 Cd4 O7 80.8(7) . .
O38 Cd4 O7 87.6(7) . .
O39 Cd4 O7 137.3(6) . .
O8 Cd4 O7 65.2(6) . .
N5 Cd4 O7 89.7(6) . .
O10 Cd4 O40 89.1(6) . .
O38 Cd4 O40 80.8(7) . .
O39 Cd4 O40 51.8(5) . .
O8 Cd4 O40 124.9(5) . .
N5 Cd4 O40 99.3(6) . .
O7 Cd4 O40 165.4(5) . .
O10 Cd4 Er2 162.7(4) . .
O38 Cd4 Er2 79.8(4) . .
O39 Cd4 Er2 39.2(4) . .
O8 Cd4 Er2 39.0(4) . .
N5 Cd4 Er2 114.9(4) . .
O7 Cd4 Er2 98.5(4) . .
O40 Cd4 Er2 88.1(3) . .
O12 Cd5 O41 107.5(5) . .
O12 Cd5 O43 97.1(5) . .
O41 Cd5 O43 93.6(5) . .
O12 Cd5 N6 77.6(5) . .
O41 Cd5 N6 170.6(7) . .
O43 Cd5 N6 93.7(5) . .
O12 Cd5 O67 85.5(6) . .
O41 Cd5 O67 84.4(6) . .
O43 Cd5 O67 177.1(5) . .
N6 Cd5 O67 88.1(6) . .
O12 Cd5 O40 159.5(5) . .
O41 Cd5 O40 87.4(5) . .
O43 Cd5 O40 95.7(6) . .
N6 Cd5 O40 85.8(5) . .
O67 Cd5 O40 82.1(6) . .
O16 Cd6 O14 147.5(5) . .
O16 Cd6 N8 82.7(6) . .
O14 Cd6 N8 98.0(6) . .
O16 Cd6 O46 76.2(5) . .
O14 Cd6 O46 100.7(6) . .
N8 Cd6 O46 158.8(5) . .
O16 Cd6 O47 137.5(5) . .
O14 Cd6 O47 73.8(4) . .
N8 Cd6 O47 106.0(5) . .
O46 Cd6 O47 88.9(4) . .
O16 Cd6 O13 81.2(5) . .
O14 Cd6 O13 66.4(5) . .
N8 Cd6 O13 88.5(6) . .
O46 Cd6 O13 89.9(5) . .
O47 Cd6 O13 139.1(5) . .
O16 Cd6 O48 88.1(4) . .
O14 Cd6 O48 123.7(4) . .
N8 Cd6 O48 97.4(5) . .
O46 Cd6 O48 80.4(4) . .
O47 Cd6 O48 49.9(4) . .
O13 Cd6 O48 167.0(4) . .
O16 Cd6 Er3 156.5(4) . .
O14 Cd6 Er3 39.0(3) . .
N8 Cd6 Er3 120.8(4) . .
O46 Cd6 Er3 80.4(3) . .
O47 Cd6 Er3 40.6(3) . .
O13 Cd6 Er3 99.1(4) . .
O48 Cd6 Er3 87.8(3) . .
O16 Cd7 O53 141.9(6) . .
O16 Cd7 O50 101.1(7) . .
O53 Cd7 O50 107.7(7) . .
O16 Cd7 O46 74.6(5) . .
O53 Cd7 O46 113.2(6) . .
O50 Cd7 O46 114.7(7) . .
O16 Cd7 O15 68.5(5) . .
O53 Cd7 O15 91.2(6) . .
O50 Cd7 O15 82.3(7) . .
O46 Cd7 O15 141.9(5) . .
O16 Cd7 O54 91.6(5) . .
O53 Cd7 O54 54.2(5) . .
O50 Cd7 O54 158.8(6) . .
O46 Cd7 O54 84.8(4) . .
O15 Cd7 O54 86.9(5) . .
O16 Cd7 O49 128.8(7) . .
O53 Cd7 O49 88.9(7) . .
O50 Cd7 O49 51.8(8) . .
O46 Cd7 O49 80.2(7) . .
O15 Cd7 O49 131.3(7) . .
O54 Cd7 O49 129.8(6) . .
O16 Cd7 C166 117.1(6) . .
O53 Cd7 C166 27.4(6) . .
O50 Cd7 C166 134.5(7) . .
O46 Cd7 C166 99.2(5) . .
O15 Cd7 C166 89.5(6) . .
O54 Cd7 C166 26.8(5) . .
O49 Cd7 C166 110.3(7) . .
O51 Cd8 O18 109.3(4) . .
O51 Cd8 O55 92.4(5) . .
O18 Cd8 O55 95.6(4) . .
O51 Cd8 N9 171.7(5) . .
O18 Cd8 N9 77.8(4) . .
O55 Cd8 N9 91.1(5) . .
O51 Cd8 O48 86.8(4) . .
O18 Cd8 O48 160.6(4) . .
O55 Cd8 O48 94.3(4) . .
N9 Cd8 O48 85.5(4) . .
O51 Cd8 O54 81.9(5) . .
O18 Cd8 O54 86.1(4) . .
O55 Cd8 O54 174.3(5) . .
N9 Cd8 O54 94.5(5) . .
O48 Cd8 O54 85.6(4) . .
N11 Cd9 O22 81.3(6) . .
N11 Cd9 O58 157.9(6) . .
O22 Cd9 O58 76.7(5) . .
N11 Cd9 O20 100.4(6) . .
O22 Cd9 O20 151.4(4) . .
O58 Cd9 O20 99.8(5) . .
N11 Cd9 O59 105.4(5) . .
O22 Cd9 O59 133.5(5) . .
O58 Cd9 O59 88.8(5) . .
O20 Cd9 O59 74.1(4) . .
N11 Cd9 O19 92.6(6) . .
O22 Cd9 O19 85.1(4) . .
O58 Cd9 O19 87.3(5) . .
O20 Cd9 O19 66.3(4) . .
O59 Cd9 O19 138.8(4) . .
N11 Cd9 Er4 121.9(4) . .
O22 Cd9 Er4 156.2(4) . .
O58 Cd9 Er4 79.9(3) . .
O20 Cd9 Er4 38.8(3) . .
O59 Cd9 Er4 40.9(3) . .
O19 Cd9 Er4 98.2(3) . .
O69 Cd10 O22 102.1(8) . .
O69 Cd10 O58 112.8(7) . .
O22 Cd10 O58 76.1(5) . .
O69 Cd10 O61 103.6(9) . .
O22 Cd10 O61 139.6(6) . .
O58 Cd10 O61 120.2(6) . .
O69 Cd10 O68 49.2(9) . .
O22 Cd10 O68 133.5(8) . .
O58 Cd10 O68 83.5(7) . .
O61 Cd10 O68 86.7(9) . .
O69 Cd10 O62 159.2(8) . .
O22 Cd10 O62 90.9(5) . .
O58 Cd10 O62 85.9(4) . .
O61 Cd10 O62 57.1(6) . .
O68 Cd10 O62 129.1(8) . .
O69 Cd10 O21 78.9(7) . .
O22 Cd10 O21 67.0(5) . .
O58 Cd10 O21 142.9(6) . .
O61 Cd10 O21 88.1(7) . .
O68 Cd10 O21 124.5(7) . .
O62 Cd10 O21 91.7(4) . .
O69 Cd10 C176 132.8(9) . .
O22 Cd10 C176 117.2(6) . .
O58 Cd10 C176 101.6(6) . .
O61 Cd10 C176 29.2(7) . .
O68 Cd10 C176 107.5(9) . .
O62 Cd10 C176 28.2(6) . .
O21 Cd10 C176 92.8(6) . .
O63 Cd11 O65 88.5(4) . .
O63 Cd11 N12 172.3(5) . .
O65 Cd11 N12 94.5(4) . .
O63 Cd11 O60 88.7(5) . .
O65 Cd11 O60 95.5(4) . .
N12 Cd11 O60 83.9(5) . .
O63 Cd11 O24 108.7(5) . .
O65 Cd11 O24 96.5(4) . .
N12 Cd11 O24 78.2(5) . .
O60 Cd11 O24 159.1(4) . .
O63 Cd11 O62 83.9(4) . .
O65 Cd11 O62 172.3(5) . .
N12 Cd11 O62 93.2(5) . .
O60 Cd11 O62 85.0(5) . .
O24 Cd11 O62 85.3(4) . .
C8 N1 C9 108.2(15) . .
C8 N1 Er1 132.9(15) . .
C9 N1 Er1 118.1(9) . .
C19 N2 C20 116.7(16) . .
C19 N2 Cd1 126.4(15) . .
C20 N2 Cd1 116.6(12) . .
C30 N3 C31 113.9(15) . .
C30 N3 Cd3 124.5(13) . .
C31 N3 Cd3 121.1(13) . .
C40 N4 C41 115.0(18) . .
C40 N4 Er2 128.1(14) . .
C41 N4 Er2 116.9(14) . .
C52 N5 C53 117.2(18) . .
C52 N5 Cd4 125.7(15) . .
C53 N5 Cd4 114.9(12) . .
C65 N6 C66 119.6(15) . .
C65 N6 Cd5 123.6(12) . .
C66 N6 Cd5 116.7(11) . .
C80 N7 C81 116.3(16) . .
C80 N7 Er3 125.0(12) . .
C81 N7 Er3 118.5(13) . .
C92 N8 C93 117(2) . .
C92 N8 Cd6 127.4(14) . .
C93 N8 Cd6 115.3(14) . .
C104 N9 C105 115.3(15) . .
C104 N9 Cd8 123.4(12) . .
C105 N9 Cd8 120.4(10) . .
C117 N10 C118 112.0(18) . .
C117 N10 Er4 127.3(14) . .
C118 N10 Er4 120.3(12) . .
C128 N11 C129 115(2) . .
C128 N11 Cd9 126.6(18) . .
C129 N11 Cd9 116.8(13) . .
C138 N12 C72 115.0(16) . 3_656
C138 N12 Cd11 126.1(15) . .
C72 N12 Cd11 118.4(9) 3_656 .
C2 O1 C1 117.0(16) . .
C2 O1 Cd1 115.9(13) . .
C1 O1 Cd1 126.2(13) . .
C7 O2 Cd1 126.0(13) . .
C7 O2 Er1 126.6(11) . .
Cd1 O2 Er1 104.9(4) . .
C13 O3 C12 123.5(18) . .
C13 O3 Cd2 116.8(14) . .
C12 O3 Cd2 118.9(11) . .
C18 O4 Cd2 122.8(14) . .
C18 O4 Cd1 130.3(13) . .
Cd2 O4 Cd1 106.8(5) . .
C24 O5 C23 119(2) . .
C24 O5 Er2 114.6(14) . .
C23 O5 Er2 126.6(15) . .
C29 O6 Cd3 124.2(11) . .
C29 O6 Er2 122.6(12) . .
Cd3 O6 Er2 112.6(6) . .
C34 O7 C33 110(3) . .
C34 O7 Cd4 115.1(18) . .
C33 O7 Cd4 129(2) . .
C39 O8 Cd4 122.5(13) . .
C39 O8 Er2 132.5(13) . .
Cd4 O8 Er2 103.8(7) . .
C46 O9 C45 118(2) . .
C51 O10 Cd4 131.8(14) . .
C58 O11 C59 117.1(16) . .
C58 O11 Er3 126.1(15) . .
C59 O11 Er3 115.9(10) . .
C64 O12 Cd5 123.2(14) . .
C64 O12 Er3 123.5(13) . .
Cd5 O12 Er3 113.3(5) . .
C73 O13 C74 115.4(16) . .
C73 O13 Cd6 127.9(14) . .
C74 O13 Cd6 114.5(12) . .
C79 O14 Cd6 121.1(15) . .
C79 O14 Er3 131.1(17) . .
Cd6 O14 Er3 105.2(5) . .
C85 O15 C86 116.4(18) . .
C85 O15 Cd7 126.0(16) . .
C86 O15 Cd7 115.4(11) . .
C91 O16 Cd6 130.4(13) . .
C91 O16 Cd7 123.3(12) . .
Cd6 O16 Cd7 105.7(7) . .
C98 O17 C97 116.2(14) . .
C98 O17 Er4 114.3(10) . .
C97 O17 Er4 127.6(11) . .
C103 O18 Cd8 122.2(10) . .
C103 O18 Er4 123.3(10) . .
Cd8 O18 Er4 114.0(4) . .
C111 O19 C110 119.3(15) . .
C111 O19 Cd9 113.8(9) . .
C110 O19 Cd9 124.1(11) . .
C116 O20 Cd9 120.6(10) . .
C116 O20 Er4 132.0(10) . .
Cd9 O20 Er4 104.2(5) . .
C122 O21 C121 121.1(17) . .
C122 O21 Cd10 119.8(14) . .
C121 O21 Cd10 117.5(14) . .
C127 O22 Cd9 134.2(15) . .
C127 O22 Cd10 120.5(13) . .
Cd9 O22 Cd10 105.0(5) . .
C132 O23 C131 119.0(13) . .
C132 O23 Er1 113.0(11) . .
C131 O23 Er1 126.9(11) . .
C137 O24 Er1 123.7(11) . .
C137 O24 Cd11 121.9(11) . .
Er1 O24 Cd11 114.3(4) . .
C140 O25 Er1 142.5(12) . .
C140 O26 Cd1 122.8(15) . .
C140 O26 Cd2 133.5(14) . .
Cd1 O26 Cd2 103.7(5) . .
C142 O27 Cd1 103.8(14) . .
C142 O27 Er1 142.9(11) . .
Cd1 O27 Er1 101.1(4) . .
C142 O28 Cd3 130.9(11) . .
C142 O28 Cd1 86.5(9) . .
Cd3 O28 Cd1 136.2(7) . .
C144 O29 Cd2 90.1(18) . .
C144 O30 Cd2 90(2) . .
C146 O31 Cd3 134.5(12) . .
C146 O31 Cd2 87.8(11) . .
Cd3 O31 Cd2 136.9(7) . .
C146 O32 Cd2 97.5(14) . .
C148 O33 Cd3 110.3(11) . .
C148 O34 Er2 165.8(17) . .
C150 O35 Cd3 129.9(14) . .
C150 O36 Er2 142.7(11) . .
C152 O37 Er2 139.2(16) . .
C152 O38 Cd4 124.7(17) . .
C154 O39 Cd4 100.4(13) . .
C154 O39 Er2 144.2(12) . .
Cd4 O39 Er2 103.7(7) . .
C154 O40 Cd5 128.9(15) . .
C154 O40 Cd4 93.2(16) . .
Cd5 O40 Cd4 133.3(7) . .
C156 O41 Cd5 114.7(13) . .
C156 O42 Er3 161.4(15) . .
C158 O43 Cd5 131.1(12) . .
C158 O44 Er3 144.9(16) . .
C160 O45 Er3 147.2(17) . .
C160 O46 Cd6 124.2(10) . .
C160 O46 Cd7 132.4(11) . .
Cd6 O46 Cd7 103.4(6) . .
C162 O47 Cd6 103.5(11) . .
C162 O47 Er3 143.7(14) . .
Cd6 O47 Er3 101.6(5) . .
C162 O48 Cd8 127.1(10) . .
C162 O48 Cd6 88.3(10) . .
Cd8 O48 Cd6 138.7(5) . .
C164 O49 Cd7 88(2) . .
C164 O50 Cd7 101.9(14) . .
C168 O51 Cd8 112.1(15) . .
C168 O52 Er4 163.5(12) . .
C166 O53 Cd7 96.2(13) . .
C166 O54 Cd8 134.7(13) . .
C166 O54 Cd7 86.6(12) . .
Cd8 O54 Cd7 138.5(5) . .
C170 O55 Cd8 130.8(9) . .
C170 O56 Er4 144.1(13) . .
C172 O57 Er4 138.4(14) . .
C172 O58 Cd9 119.7(14) . .
C172 O58 Cd10 137.8(15) . .
Cd9 O58 Cd10 102.2(5) . .
C174 O59 Cd9 103.4(10) . .
C174 O59 Er4 145.9(13) . .
Cd9 O59 Er4 101.0(4) . .
C174 O60 Cd11 129.5(11) . .
C176 O61 Cd10 91.6(18) . .
C176 O62 Cd11 129.6(13) . .
C176 O62 Cd10 90.7(11) . .
Cd11 O62 Cd10 139.4(8) . .
C178 O63 Cd11 112.2(8) . .
C178 O64 Er1 165.6(11) . .
C180 O65 Cd11 129.5(11) . .
C180 O66 Er1 140.1(11) . .
Cd5 O67 H67A 109.5 . .
Cd10 O68 H68A 109.5 . .
Cd10 O69 H69D 109.5 . .
O1 C1 H1A 109.5 . .
O1 C1 H1B 109.5 . .
H1A C1 H1B 109.5 . .
O1 C1 H1C 109.5 . .
H1A C1 H1C 109.5 . .
H1B C1 H1C 109.5 . .
O1 C2 C3 127(2) . .
O1 C2 C7 113.4(16) . .
C3 C2 C7 120(2) . .
C4 C3 C2 121(2) . .
C4 C3 H3A 119.5 . .
C2 C3 H3A 119.5 . .
C3 C4 C5 123(2) . .
C3 C4 H4A 118.5 . .
C5 C4 H4A 118.5 . .
C6 C5 C4 114(2) . .
C6 C5 H5A 123.0 . .
C4 C5 H5A 123.0 . .
C7 C6 C5 124(2) . .
C7 C6 C8 124.7(15) . .
C5 C6 C8 111.7(19) . .
O2 C7 C6 125(2) . .
O2 C7 C2 115.9(19) . .
C6 C7 C2 118.6(16) . .
N1 C8 C6 120.7(17) . .
N1 C8 H8A 119.6 . .
C6 C8 H8A 119.6 . .
C10 C9 N1 108.4(17) . .
C10 C9 H9A 110.0 . .
N1 C9 H9A 110.0 . .
C10 C9 H9B 110.0 . .
N1 C9 H9B 110.0 . .
H9A C9 H9B 108.4 . .
C9 C10 C11 111.2(18) . .
C9 C10 H10A 109.4 . .
C11 C10 H10A 109.4 . .
C9 C10 H10B 109.4 . .
C11 C10 H10B 109.4 . .
H10A C10 H10B 108.0 . .
C84 C11 C10 107.6(19) 3_656 .
C84 C11 H11B 110.2 3_656 .
C10 C11 H11B 110.2 . .
C84 C11 H11C 110.2 3_656 .
C10 C11 H11C 110.2 . .
H11B C11 H11C 108.5 . .
O3 C12 H12B 109.5 . .
O3 C12 H12C 109.5 . .
H12B C12 H12C 109.5 . .
O3 C12 H12D 109.5 . .
H12B C12 H12D 109.5 . .
H12C C12 H12D 109.5 . .
C18 C13 O3 114.0(18) . .
C18 C13 C14 123.4(18) . .
O3 C13 C14 123(2) . .
C15 C14 C13 119(2) . .
C15 C14 H14A 120.7 . .
C13 C14 H14A 120.7 . .
C14 C15 C16 121(2) . .
C14 C15 H15A 119.5 . .
C16 C15 H15A 119.5 . .
C17 C16 C15 120(2) . .
C17 C16 H16A 120.1 . .
C15 C16 H16A 120.1 . .
C16 C17 C18 119(2) . .
C16 C17 C19 113.9(18) . .
C18 C17 C19 126.9(18) . .
C13 C18 O4 120.0(18) . .
C13 C18 C17 118.3(17) . .
O4 C18 C17 122(2) . .
N2 C19 C17 128.9(17) . .
N2 C19 H19A 115.5 . .
C17 C19 H19A 115.5 . .
C21 C20 N2 110.2(16) . .
C21 C20 H20A 109.6 . .
N2 C20 H20A 109.6 . .
C21 C20 H20B 109.6 . .
N2 C20 H20B 109.6 . .
H20A C20 H20B 108.1 . .
C20 C21 C22 115.0(18) . .
C20 C21 H21A 108.5 . .
C22 C21 H21A 108.5 . .
C20 C21 H21B 108.5 . .
C22 C21 H21B 108.5 . .
H21A C21 H21B 107.5 . .
C96 C22 C21 111.5(19) 3_656 .
C96 C22 H22B 109.3 3_656 .
C21 C22 H22B 109.3 . .
C96 C22 H22C 109.3 3_656 .
C21 C22 H22C 109.3 . .
H22B C22 H22C 108.0 . .
O5 C23 H23A 109.5 . .
O5 C23 H23B 109.5 . .
H23A C23 H23B 109.5 . .
O5 C23 H23C 109.5 . .
H23A C23 H23C 109.5 . .
H23B C23 H23C 109.5 . .
O5 C24 C29 116(2) . .
O5 C24 C25 126(2) . .
C29 C24 C25 118(2) . .
C26 C25 C24 120(3) . .
C26 C25 H25A 120.2 . .
C24 C25 H25A 120.2 . .
C27 C26 C25 122(3) . .
C27 C26 H26A 119.1 . .
C25 C26 H26A 119.1 . .
C26 C27 C28 121(2) . .
C26 C27 H27A 119.7 . .
C28 C27 H27A 119.7 . .
C29 C28 C30 130(2) . .
C29 C28 C27 116(2) . .
C30 C28 C27 113.2(19) . .
O6 C29 C28 120(2) . .
O6 C29 C24 117.0(19) . .
C28 C29 C24 123(2) . .
N3 C30 C28 124.3(17) . .
N3 C30 H30A 117.9 . .
C28 C30 H30A 117.9 . .
N3 C31 C32 108.0(13) . .
N3 C31 H31A 110.1 . .
C32 C31 H31A 110.1 . .
N3 C31 H31B 110.1 . .
C32 C31 H31B 110.1 . .
H31A C31 H31B 108.4 . .
C109 C32 C31 115.2(15) 3_656 .
C109 C32 H32B 108.5 3_656 .
C31 C32 H32B 108.5 . .
C109 C32 H32C 108.5 3_656 .
C31 C32 H32C 108.5 . .
H32B C32 H32C 107.5 . .
O7 C33 H33A 109.5 . .
O7 C33 H33B 109.5 . .
H33A C33 H33B 109.5 . .
O7 C33 H33C 109.5 . .
H33A C33 H33C 109.5 . .
H33B C33 H33C 109.5 . .
O7 C34 C35 129(3) . .
O7 C34 C39 114(3) . .
C35 C34 C39 116(3) . .
C34 C35 C36 118(3) . .
C34 C35 H35A 121.0 . .
C36 C35 H35A 121.0 . .
C37 C36 C35 126(4) . .
C37 C36 H36A 116.8 . .
C35 C36 H36A 116.8 . .
C36 C37 C38 116(3) . .
C36 C37 H37A 121.8 . .
C38 C37 H37A 121.8 . .
C39 C38 C40 123(3) . .
C39 C38 C37 121(3) . .
C40 C38 C37 115(2) . .
O8 C39 C38 124(2) . .
O8 C39 C34 115(2) . .
C38 C39 C34 121(3) . .
N4 C40 C38 127(2) . .
N4 C40 H40A 116.3 . .
C38 C40 H40A 116.3 . .
C42 C41 N4 108.1(17) . .
C42 C41 H41A 110.1 . .
N4 C41 H41A 110.1 . .
C42 C41 H41B 110.1 . .
N4 C41 H41B 110.1 . .
H41A C41 H41B 108.4 . .
C41 C42 C43 111.2(18) . .
C41 C42 H42A 109.4 . .
C43 C42 H42A 109.4 . .
C41 C42 H42B 109.4 . .
C43 C42 H42B 109.4 . .
H42A C42 H42B 108.0 . .
C42 C43 C44 108.0(17) . .
C42 C43 H43A 110.1 . .
C44 C43 H43A 110.1 . .
C42 C43 H43B 110.1 . .
C44 C43 H43B 110.1 . .
H43A C43 H43B 108.4 . .
C120 C44 C43 112.2(15) 3_656 .
C120 C44 H44B 109.2 3_656 .
C43 C44 H44B 109.2 . .
C120 C44 H44C 109.2 3_656 .
C43 C44 H44C 109.2 . .
H44B C44 H44C 107.9 . .
O9 C45 H45A 109.5 . .
O9 C45 H45B 109.5 . .
H45A C45 H45B 109.5 . .
O9 C45 H45C 109.5 . .
H45A C45 H45C 109.5 . .
H45B C45 H45C 109.5 . .
C51 C46 C47 131(3) . .
C51 C46 O9 113(2) . .
C47 C46 O9 115(2) . .
C46 C47 C48 110(3) . .
C46 C47 H47A 125.2 . .
C48 C47 H47A 125.2 . .
C47 C48 C49 121(3) . .
C47 C48 H48A 119.5 . .
C49 C48 H48A 119.5 . .
C50 C49 C48 121(4) . .
C50 C49 H49A 119.3 . .
C48 C49 H49A 119.3 . .
C49 C50 C52 121(3) . .
C49 C50 C51 110(3) . .
C52 C50 C51 128.2(19) . .
C46 C51 O10 119(2) . .
C46 C51 C50 122(2) . .
O10 C51 C50 119(2) . .
N5 C52 C50 130(2) . .
N5 C52 H52A 115.1 . .
C50 C52 H52A 115.1 . .
N5 C53 C54 107.6(18) . .
N5 C53 H53A 110.2 . .
C54 C53 H53A 110.2 . .
N5 C53 H53B 110.2 . .
C54 C53 H53B 110.2 . .
H53A C53 H53B 108.5 . .
C55 C54 C53 110(2) . .
C55 C54 H54B 109.6 . .
C53 C54 H54B 109.6 . .
C55 C54 H54A 109.6 . .
C53 C54 H54A 109.6 . .
H54B C54 H54A 108.1 . .
C54 C55 C56 110(2) . .
C54 C55 H55B 109.8 . .
C56 C55 H55B 109.8 . .
C54 C55 H55A 109.8 . .
C56 C55 H55A 109.8 . .
H55B C55 H55A 108.2 . .
C57 C56 C55 116(2) . .
C57 C56 H56A 108.3 . .
C55 C56 H56A 108.3 . .
C57 C56 H56B 108.3 . .
C55 C56 H56B 108.3 . .
H56A C56 H56B 107.4 . .
C56 C57 C130 113(3) . 3_656
C56 C57 H57B 109.1 . .
C130 C57 H57B 109.1 3_656 .
C56 C57 H57C 109.1 . .
C130 C57 H57C 109.1 3_656 .
H57B C57 H57C 107.8 . .
O11 C58 H58A 109.5 . .
O11 C58 H58B 109.5 . .
H58A C58 H58B 109.5 . .
O11 C58 H58C 109.5 . .
H58A C58 H58C 109.5 . .
H58B C58 H58C 109.5 . .
C60 C59 O11 123.7(16) . .
C60 C59 C64 124.8(18) . .
O11 C59 C64 110.5(17) . .
C59 C60 C61 118.1(17) . .
C59 C60 H60A 120.9 . .
C61 C60 H60A 120.9 . .
C62 C61 C60 119(2) . .
C62 C61 H61A 120.7 . .
C60 C61 H61A 120.7 . .
C63 C62 C61 122(2) . .
C63 C62 H62A 119.0 . .
C61 C62 H62A 119.0 . .
C62 C63 C64 121.5(18) . .
C62 C63 C65 118.0(19) . .
C64 C63 C65 120.5(18) . .
O12 C64 C63 127.5(17) . .
O12 C64 C59 117.7(18) . .
C63 C64 C59 114.5(17) . .
N6 C65 C63 131.4(17) . .
N6 C65 H65A 114.3 . .
C63 C65 H65A 114.3 . .
C67 C66 N6 108.0(17) . .
C67 C66 H66A 110.1 . .
N6 C66 H66A 110.1 . .
C67 C66 H66B 110.1 . .
N6 C66 H66B 110.1 . .
H66A C66 H66B 108.4 . .
C66 C67 C68 114.1(17) . .
C66 C67 H67B 108.7 . .
C68 C67 H67B 108.7 . .
C66 C67 H67C 108.7 . .
C68 C67 H67C 108.7 . .
H67B C67 H67C 107.6 . .
C69 C68 C67 109.6(18) . .
C69 C68 H68B 109.7 . .
C67 C68 H68B 109.7 . .
C69 C68 H68C 109.7 . .
C67 C68 H68C 109.7 . .
H68B C68 H68C 108.2 . .
C70 C69 C68 112.0(18) . .
C70 C69 H69B 109.2 . .
C68 C69 H69B 109.2 . .
C70 C69 H69C 109.2 . .
C68 C69 H69C 109.2 . .
H69B C69 H69C 107.9 . .
C71 C70 C69 111.0(17) . .
C71 C70 H70A 109.4 . .
C69 C70 H70A 109.4 . .
C71 C70 H70B 109.4 . .
C69 C70 H70B 109.4 . .
H70A C70 H70B 108.0 . .
C70 C71 C72 112.6(17) . .
C70 C71 H71A 109.1 . .
C72 C71 H71A 109.1 . .
C70 C71 H71B 109.1 . .
C72 C71 H71B 109.1 . .
H71A C71 H71B 107.8 . .
C71 C72 N12 107.9(15) . 3_656
C71 C72 H72B 110.1 . .
N12 C72 H72B 110.1 3_656 .
C71 C72 H72C 110.1 . .
N12 C72 H72C 110.1 3_656 .
H72B C72 H72C 108.4 . .
O13 C73 H73A 109.5 . .
O13 C73 H73B 109.5 . .
H73A C73 H73B 109.5 . .
O13 C73 H73C 109.5 . .
H73A C73 H73C 109.5 . .
H73B C73 H73C 109.5 . .
C75 C74 C79 123(2) . .
C75 C74 O13 126(2) . .
C79 C74 O13 110.6(19) . .
C76 C75 C74 123(2) . .
C76 C75 H75A 118.5 . .
C74 C75 H75A 118.5 . .
C75 C76 C77 120(2) . .
C75 C76 H76A 119.9 . .
C77 C76 H76A 119.9 . .
C76 C77 C78 117(2) . .
C76 C77 H77A 121.7 . .
C78 C77 H77A 121.7 . .
C79 C78 C77 121(2) . .
C79 C78 C80 126(2) . .
C77 C78 C80 113.2(18) . .
O14 C79 C78 122(2) . .
O14 C79 C74 123(2) . .
C78 C79 C74 116(2) . .
N7 C80 C78 126.5(17) . .
N7 C80 H80A 116.7 . .
C78 C80 H80A 116.7 . .
N7 C81 C82 110(2) . .
N7 C81 H81A 109.7 . .
C82 C81 H81A 109.7 . .
N7 C81 H81B 109.7 . .
C82 C81 H81B 109.7 . .
H81A C81 H81B 108.2 . .
C83 C82 C81 114(2) . .
C83 C82 H82A 108.8 . .
C81 C82 H82A 108.8 . .
C83 C82 H82B 108.8 . .
C81 C82 H82B 108.8 . .
H82A C82 H82B 107.7 . .
C82 C83 C84 115(2) . .
C82 C83 H83A 108.6 . .
C84 C83 H83A 108.6 . .
C82 C83 H83B 108.6 . .
C84 C83 H83B 108.6 . .
H83A C83 H83B 107.6 . .
C11 C84 C83 115(2) 3_656 .
C11 C84 H84B 108.6 3_656 .
C83 C84 H84B 108.6 . .
C11 C84 H84C 108.6 3_656 .
C83 C84 H84C 108.6 . .
H84B C84 H84C 107.5 . .
O15 C85 H85A 109.5 . .
O15 C85 H85B 109.5 . .
H85A C85 H85B 109.5 . .
O15 C85 H85C 109.5 . .
H85A C85 H85C 109.5 . .
H85B C85 H85C 109.5 . .
C87 C86 C91 123(2) . .
C87 C86 O15 122.5(17) . .
C91 C86 O15 115(2) . .
C88 C87 C86 118(2) . .
C88 C87 H87A 121.2 . .
C86 C87 H87A 121.2 . .
C87 C88 C89 122(2) . .
C87 C88 H88A 118.8 . .
C89 C88 H88A 118.8 . .
C88 C89 C90 119(2) . .
C88 C89 H89A 120.4 . .
C90 C89 H89A 120.4 . .
C91 C90 C89 117.7(18) . .
C91 C90 C92 127(2) . .
C89 C90 C92 116(2) . .
O16 C91 C90 122.6(19) . .
O16 C91 C86 118(2) . .
C90 C91 C86 119(2) . .
N8 C92 C90 129(2) . .
N8 C92 H92A 115.4 . .
C90 C92 H92A 115.4 . .
C94 C93 N8 110.4(16) . .
C94 C93 H93A 109.6 . .
N8 C93 H93A 109.6 . .
C94 C93 H93B 109.6 . .
N8 C93 H93B 109.6 . .
H93A C93 H93B 108.1 . .
C93 C94 C95 113.8(19) . .
C93 C94 H94A 108.8 . .
C95 C94 H94A 108.8 . .
C93 C94 H94B 108.8 . .
C95 C94 H94B 108.8 . .
H94A C94 H94B 107.7 . .
C94 C95 C96 113(2) . .
C94 C95 H95A 109.0 . .
C96 C95 H95A 109.0 . .
C94 C95 H95B 109.0 . .
C96 C95 H95B 109.0 . .
H95A C95 H95B 107.8 . .
C22 C96 C95 111(2) 3_656 .
C22 C96 H96B 109.5 3_656 .
C95 C96 H96B 109.5 . .
C22 C96 H96C 109.5 3_656 .
C95 C96 H96C 109.5 . .
H96B C96 H96C 108.0 . .
O17 C97 H97A 109.5 . .
O17 C97 H97B 109.5 . .
H97A C97 H97B 109.5 . .
O17 C97 H97C 109.5 . .
H97A C97 H97C 109.5 . .
H97B C97 H97C 109.5 . .
C99 C98 O17 125.2(15) . .
C99 C98 C103 123.6(19) . .
O17 C98 C103 111.1(16) . .
C98 C99 C100 120.6(18) . .
C98 C99 H99A 119.7 . .
C100 C99 H99A 119.7 . .
C101 C100 C99 117.7(19) . .
C101 C100 H10C 121.2 . .
C99 C100 H10C 121.2 . .
C100 C101 C102 125.6(19) . .
C100 C101 H10D 117.2 . .
C102 C101 H10D 117.2 . .
C101 C102 C104 122.8(16) . .
C101 C102 C103 115.8(15) . .
C104 C102 C103 121.1(14) . .
O18 C103 C98 119.8(16) . .
O18 C103 C102 123.4(13) . .
C98 C103 C102 115.6(16) . .
N9 C104 C102 130.3(15) . .
N9 C104 H10E 114.9 . .
C102 C104 H10E 114.9 . .
N9 C105 C106 109.8(13) . .
N9 C105 H10F 109.7 . .
C106 C105 H10F 109.7 . .
N9 C105 H10G 109.7 . .
C106 C105 H10G 109.7 . .
H10F C105 H10G 108.2 . .
C107 C106 C105 113.4(15) . .
C107 C106 H10H 108.9 . .
C105 C106 H10H 108.9 . .
C107 C106 H10I 108.9 . .
C105 C106 H10I 108.9 . .
H10H C106 H10I 107.7 . .
C106 C107 C108 112.0(16) . .
C106 C107 H10J 109.2 . .
C108 C107 H10J 109.2 . .
C106 C107 H10K 109.2 . .
C108 C107 H10K 109.2 . .
H10J C107 H10K 107.9 . .
C109 C108 C107 118.7(16) . .
C109 C108 H10L 107.6 . .
C107 C108 H10L 107.6 . .
C109 C108 H10M 107.6 . .
C107 C108 H10M 107.6 . .
H10L C108 H10M 107.1 . .
C32 C109 C108 115.3(16) 3_656 .
C32 C109 H10O 108.5 3_656 .
C108 C109 H10O 108.5 . .
C32 C109 H10P 108.5 3_656 .
C108 C109 H10P 108.5 . .
H10O C109 H10P 107.5 . .
O19 C110 H11D 109.5 . .
O19 C110 H11E 109.5 . .
H11D C110 H11E 109.5 . .
O19 C110 H11F 109.5 . .
H11D C110 H11F 109.5 . .
H11E C110 H11F 109.5 . .
O19 C111 C116 115.4(17) . .
O19 C111 C112 126.0(15) . .
C116 C111 C112 118.5(19) . .
C113 C112 C111 120.3(17) . .
C113 C112 H11G 119.9 . .
C111 C112 H11G 119.9 . .
C112 C113 C114 120(2) . .
C112 C113 H11H 119.8 . .
C114 C113 H11H 119.8 . .
C113 C114 C115 126(2) . .
C113 C114 H11I 117.0 . .
C115 C114 H11I 117.0 . .
C116 C115 C114 115.1(18) . .
C116 C115 C117 126.8(18) . .
C114 C115 C117 118(2) . .
O20 C116 C115 121.3(15) . .
O20 C116 C111 119.1(18) . .
C115 C116 C111 119.6(18) . .
N10 C117 C115 124(2) . .
N10 C117 H11J 118.1 . .
C115 C117 H11J 118.1 . .
N10 C118 C119 107.6(14) . .
N10 C118 H11K 110.2 . .
C119 C118 H11K 110.2 . .
N10 C118 H11L 110.2 . .
C119 C118 H11L 110.2 . .
H11K C118 H11L 108.5 . .
C120 C119 C118 112.4(14) . .
C120 C119 H11M 109.1 . .
C118 C119 H11M 109.1 . .
C120 C119 H11N 109.1 . .
C118 C119 H11N 109.1 . .
H11M C119 H11N 107.8 . .
C119 C120 C44 107.9(14) . 3_656
C119 C120 H12F 110.1 . .
C44 C120 H12F 110.1 3_656 .
C119 C120 H12G 110.1 . .
C44 C120 H12G 110.1 3_656 .
H12F C120 H12G 108.4 . .
O21 C121 H12H 109.5 . .
O21 C121 H12I 109.5 . .
H12H C121 H12I 109.5 . .
O21 C121 H12J 109.5 . .
H12H C121 H12J 109.5 . .
H12I C121 H12J 109.5 . .
O21 C122 C123 130(2) . .
O21 C122 C127 108(2) . .
C123 C122 C127 122(3) . .
C124 C123 C122 121.7(16) . .
C124 C123 H12K 119.2 . .
C122 C123 H12K 119.2 . .
C123 C124 C125 122.2(17) . .
C123 C124 H12L 116.9 . .
C125 C124 H12L 120.9 . .
C124 C125 C126 118(3) . .
C124 C125 H12M 120.9 . .
C126 C125 H12M 120.9 . .
C127 C126 C125 121(2) . .
C127 C126 C128 126(2) . .
C125 C126 C128 113(3) . .
O22 C127 C126 121.5(18) . .
O22 C127 C122 124(3) . .
C126 C127 C122 114(2) . .
N11 C128 C126 128(3) . .
N11 C128 H12O 116.1 . .
C126 C128 H12O 116.1 . .
C130 C129 N11 104(2) . .
C130 C129 H12P 110.9 . .
N11 C129 H12P 110.9 . .
C130 C129 H12Q 110.9 . .
N11 C129 H12Q 110.9 . .
H12P C129 H12Q 109.0 . .
C129 C130 C57 106(3) . 3_656
C129 C130 H13B 110.5 . .
C57 C130 H13B 110.5 3_656 .
C129 C130 H13C 110.5 . .
C57 C130 H13C 110.5 3_656 .
H13B C130 H13C 108.7 . .
O23 C131 H13D 109.5 . .
O23 C131 H13E 109.5 . .
H13D C131 H13E 109.5 . .
O23 C131 H13F 109.5 . .
H13D C131 H13F 109.5 . .
H13E C131 H13F 109.5 . .
C133 C132 C137 125(2) . .
C133 C132 O23 124(2) . .
C137 C132 O23 110.3(15) . .
C132 C133 C134 121(2) . .
C132 C133 H13G 119.6 . .
C134 C133 H13G 119.6 . .
C135 C134 C133 117.3(17) . .
C135 C134 H13H 121.4 . .
C133 C134 H13H 121.4 . .
C134 C135 C136 124(2) . .
C134 C135 H13I 118.1 . .
C136 C135 H13I 118.1 . .
C135 C136 C137 118(2) . .
C135 C136 C138 119(2) . .
C137 C136 C138 122.3(16) . .
O24 C137 C132 119.4(19) . .
O24 C137 C136 126(2) . .
C132 C137 C136 114.6(16) . .
N12 C138 C136 128.3(19) . .
N12 C138 H13J 115.9 . .
C136 C138 H13J 115.9 . .
C140 C139 H13K 109.5 . .
C140 C139 H13L 109.5 . .
H13K C139 H13L 109.5 . .
C140 C139 H13M 109.5 . .
H13K C139 H13M 109.5 . .
H13L C139 H13M 109.5 . .
O25 C140 O26 124.3(18) . .
O25 C140 C139 122.8(19) . .
O26 C140 C139 112(2) . .
C142 C141 H14C 109.5 . .
C142 C141 H14D 109.5 . .
H14C C141 H14D 109.5 . .
C142 C141 H14E 109.5 . .
H14C C141 H14E 109.5 . .
H14D C141 H14E 109.5 . .
O27 C142 O28 118.7(19) . .
O27 C142 C141 119(2) . .
O28 C142 C141 121.7(15) . .
C144 C143 H14F 109.5 . .
C144 C143 H14G 109.5 . .
H14F C143 H14G 109.5 . .
C144 C143 H14H 109.5 . .
H14F C143 H14H 109.5 . .
H14G C143 H14H 109.5 . .
O29 C144 O30 125(3) . .
O29 C144 C143 122(3) . .
O30 C144 C143 113(3) . .
O29 C144 Cd2 63.1(17) . .
O30 C144 Cd2 61.8(17) . .
C143 C144 Cd2 172(3) . .
C146 C145 H14I 109.5 . .
C146 C145 H14J 109.5 . .
H14I C145 H14J 109.5 . .
C146 C145 H14K 109.5 . .
H14I C145 H14K 109.5 . .
H14J C145 H14K 109.5 . .
O32 C146 O31 119.0(18) . .
O32 C146 C145 118.6(19) . .
O31 C146 C145 122.3(18) . .
O32 C146 Cd2 55.4(10) . .
O31 C146 Cd2 63.6(10) . .
C145 C146 Cd2 172.1(12) . .
C148 C147 H14L 109.5 . .
C148 C147 H14M 109.5 . .
H14L C147 H14M 109.5 . .
C148 C147 H14N 109.5 . .
H14L C147 H14N 109.5 . .
H14M C147 H14N 109.5 . .
O34 C148 O33 122.6(18) . .
O34 C148 C147 118.5(19) . .
O33 C148 C147 118.8(19) . .
C150 C149 H14O 109.5 . .
C150 C149 H14P 109.5 . .
H14O C149 H14P 109.5 . .
C150 C149 H14Q 109.5 . .
H14O C149 H14Q 109.5 . .
H14P C149 H14Q 109.5 . .
O35 C150 O36 126(2) . .
O35 C150 C149 115.3(19) . .
O36 C150 C149 118.6(15) . .
C152 C151 H15B 109.5 . .
C152 C151 H15C 109.5 . .
H15B C151 H15C 109.5 . .
C152 C151 H15D 109.5 . .
H15B C151 H15D 109.5 . .
H15C C151 H15D 109.5 . .
O38 C152 O37 124(2) . .
O38 C152 C151 116(2) . .
O37 C152 C151 120.4(19) . .
C154 C153 H15E 109.5 . .
C154 C153 H15F 109.5 . .
H15E C153 H15F 109.5 . .
C154 C153 H15G 109.5 . .
H15E C153 H15G 109.5 . .
H15F C153 H15G 109.5 . .
O40 C154 O39 115(2) . .
O40 C154 C153 127(2) . .
O39 C154 C153 118.3(18) . .
C156 C155 H15H 109.5 . .
C156 C155 H15I 109.5 . .
H15H C155 H15I 109.5 . .
C156 C155 H15J 109.5 . .
H15H C155 H15J 109.5 . .
H15I C155 H15J 109.5 . .
O41 C156 O42 122.7(16) . .
O41 C156 C155 126(2) . .
O42 C156 C155 110(2) . .
C158 C157 H15K 109.5 . .
C158 C157 H15L 109.5 . .
H15K C157 H15L 109.5 . .
C158 C157 H15M 109.5 . .
H15K C157 H15M 109.5 . .
H15L C157 H15M 109.5 . .
O43 C158 O44 125(2) . .
O43 C158 C157 115.1(17) . .
O44 C158 C157 119(2) . .
C160 C159 H15N 109.5 . .
C160 C159 H15O 109.5 . .
H15N C159 H15O 109.5 . .
C160 C159 H15P 109.5 . .
H15N C159 H15P 109.5 . .
H15O C159 H15P 109.5 . .
O45 C160 O46 120.3(19) . .
O45 C160 C159 124(2) . .
O46 C160 C159 113.9(17) . .
C162 C161 H16B 109.5 . .
C162 C161 H16C 109.5 . .
H16B C161 H16C 109.5 . .
C162 C161 H16D 109.5 . .
H16B C161 H16D 109.5 . .
H16C C161 H16D 109.5 . .
O48 C162 O47 118.2(15) . .
O48 C162 C161 124.3(17) . .
O47 C162 C161 117.4(18) . .
C164 C163 H16E 109.5 . .
C164 C163 H16F 109.5 . .
H16E C163 H16F 109.5 . .
C164 C163 H16G 109.5 . .
H16E C163 H16G 109.5 . .
H16F C163 H16G 109.5 . .
O50 C164 O49 118(2) . .
O50 C164 C163 124(3) . .
O49 C164 C163 118(3) . .
C166 C165 H16H 109.5 . .
C166 C165 H16I 109.5 . .
H16H C165 H16I 109.5 . .
C166 C165 H16J 109.5 . .
H16H C165 H16J 109.5 . .
H16I C165 H16J 109.5 . .
O54 C166 O53 123.0(19) . .
O54 C166 C165 124.7(18) . .
O53 C166 C165 112(2) . .
O54 C166 Cd7 66.6(11) . .
O53 C166 Cd7 56.4(10) . .
C165 C166 Cd7 165(2) . .
C168 C167 H16K 109.5 . .
C168 C167 H16L 109.5 . .
H16K C167 H16L 109.5 . .
C168 C167 H16M 109.5 . .
H16K C167 H16M 109.5 . .
H16L C167 H16M 109.5 . .
O51 C168 O52 123(2) . .
O51 C168 C167 120(2) . .
O52 C168 C167 117(2) . .
C170 C169 H16N 109.5 . .
C170 C169 H16O 109.5 . .
H16N C169 H16O 109.5 . .
C170 C169 H16P 109.5 . .
H16N C169 H16P 109.5 . .
H16O C169 H16P 109.5 . .
O55 C170 O56 124.7(16) . .
O55 C170 C169 118.2(14) . .
O56 C170 C169 117.0(16) . .
C172 C171 H17A 109.5 . .
C172 C171 H17B 109.5 . .
H17A C171 H17B 109.5 . .
C172 C171 H17C 109.5 . .
H17A C171 H17C 109.5 . .
H17B C171 H17C 109.5 . .
O57 C172 O58 131(3) . .
O57 C172 C171 116.2(19) . .
O58 C172 C171 112.2(19) . .
C174 C173 H17D 109.5 . .
C174 C173 H17E 109.5 . .
H17D C173 H17E 109.5 . .
C174 C173 H17F 109.5 . .
H17D C173 H17F 109.5 . .
H17E C173 H17F 109.5 . .
O60 C174 O59 120.2(13) . .
O60 C174 C173 124.8(14) . .
O59 C174 C173 115.0(13) . .
C176 C175 H17G 109.5 . .
C176 C175 H17H 109.5 . .
H17G C175 H17H 109.5 . .
C176 C175 H17I 109.5 . .
H17G C175 H17I 109.5 . .
H17H C175 H17I 109.5 . .
O62 C176 O61 119(2) . .
O62 C176 C175 126.7(18) . .
O61 C176 C175 114(2) . .
O62 C176 Cd10 61.2(11) . .
O61 C176 Cd10 59.2(15) . .
C175 C176 Cd10 167.0(15) . .
C178 C177 H17J 109.5 . .
C178 C177 H17K 109.5 . .
H17J C177 H17K 109.5 . .
C178 C177 H17L 109.5 . .
H17J C177 H17L 109.5 . .
H17K C177 H17L 109.5 . .
O63 C178 O64 123.0(13) . .
O63 C178 C177 120.3(16) . .
O64 C178 C177 116.7(17) . .
C180 C179 H17M 109.5 . .
C180 C179 H17N 109.5 . .
H17M C179 H17N 109.5 . .
C180 C179 H17O 109.5 . .
H17M C179 H17O 109.5 . .
H17N C179 H17O 109.5 . .
O66 C180 O65 127.6(12) . .
O66 C180 C179 116.0(14) . .
O65 C180 C179 115.6(17) . .

loop_
_geom_bond_atom_site_label_1
_geom_bond_atom_site_label_2
_geom_bond_distance
_geom_bond_site_symmetry_2
Er1 O24 2.309(12) .
Er1 O64 2.362(12) .
Er1 O66 2.408(15) .
Er1 O25 2.429(15) .
Er1 O2 2.440(12) .
Er1 O27 2.471(12) .
Er1 N1 2.543(13) .
Er1 O23 2.646(12) .
Er1 Cd1 3.6927(17) .
Er2 O36 2.342(14) .
Er2 O6 2.362(11) .
Er2 O34 2.383(14) .
Er2 O8 2.391(14) .
Er2 O39 2.400(14) .
Er2 O37 2.442(14) .
Er2 N4 2.585(17) .
Er2 O5 2.633(18) .
Er2 Cd4 3.6891(16) .
Er3 O44 2.353(13) .
Er3 O42 2.354(13) .
Er3 O45 2.379(13) .
Er3 O12 2.401(16) .
Er3 O14 2.417(14) .
Er3 O47 2.464(14) .
Er3 N7 2.627(14) .
Er3 O11 2.635(16) .
Er3 Cd6 3.7096(19) .
Er4 O56 2.348(10) .
Er4 O18 2.350(9) .
Er4 O52 2.364(14) .
Er4 O20 2.395(12) .
Er4 O57 2.438(16) .
Er4 O59 2.470(13) .
Er4 N10 2.59(2) .
Er4 O17 2.655(12) .
Er4 Cd9 3.7061(14) .
Cd1 O2 2.215(13) .
Cd1 O4 2.220(15) .
Cd1 O26 2.243(12) .
Cd1 N2 2.246(15) .
Cd1 O27 2.311(13) .
Cd1 O1 2.567(13) .
Cd1 O28 2.647(11) .
Cd2 O4 2.197(12) .
Cd2 O32 2.237(13) .
Cd2 O26 2.268(15) .
Cd2 O31 2.416(13) .
Cd2 O30 2.42(2) .
Cd2 O3 2.432(16) .
Cd2 O29 2.448(16) .
Cd2 C146 2.695(19) .
Cd2 C144 2.75(3) .
Cd3 O33 2.245(13) .
Cd3 O6 2.291(14) .
Cd3 O28 2.311(12) .
Cd3 O35 2.314(14) .
Cd3 N3 2.325(14) .
Cd3 O31 2.392(16) .
Cd4 O10 2.196(15) .
Cd4 O38 2.249(16) .
Cd4 O39 2.289(16) .
Cd4 O8 2.295(16) .
Cd4 N5 2.296(13) .
Cd4 O7 2.48(2) .
Cd4 O40 2.506(19) .
Cd5 O12 2.265(14) .
Cd5 O41 2.268(13) .
Cd5 O43 2.301(16) .
Cd5 N6 2.342(15) .
Cd5 O67 2.38(2) .
Cd5 O40 2.407(16) .
Cd6 O16 2.199(13) .
Cd6 O14 2.249(15) .
Cd6 N8 2.255(18) .
Cd6 O46 2.257(14) .
Cd6 O47 2.322(11) .
Cd6 O13 2.539(14) .
Cd6 O48 2.637(10) .
Cd7 O16 2.260(15) .
Cd7 O53 2.266(15) .
Cd7 O50 2.266(17) .
Cd7 O46 2.273(12) .
Cd7 O15 2.429(17) .
Cd7 O54 2.486(13) .
Cd7 O49 2.53(3) .
Cd7 C166 2.70(2) .
Cd8 O51 2.274(14) .
Cd8 O18 2.279(11) .
Cd8 O55 2.285(13) .
Cd8 N9 2.305(17) .
Cd8 O48 2.379(9) .
Cd8 O54 2.385(13) .
Cd9 N11 2.23(2) .
Cd9 O22 2.245(11) .
Cd9 O58 2.277(16) .
Cd9 O20 2.302(11) .
Cd9 O59 2.332(12) .
Cd9 O19 2.496(13) .
Cd10 O69 2.25(2) .
Cd10 O22 2.249(16) .
Cd10 O58 2.305(12) .
Cd10 O61 2.34(2) .
Cd10 O68 2.38(2) .
Cd10 O62 2.386(12) .
Cd10 O21 2.414(14) .
Cd10 C176 2.72(2) .
Cd11 O63 2.259(11) .
Cd11 O65 2.275(10) .
Cd11 N12 2.294(16) .
Cd11 O60 2.322(14) .
Cd11 O24 2.337(11) .
Cd11 O62 2.373(12) .
N1 C8 1.31(2) .
N1 C9 1.53(3) .
N2 C19 1.27(3) .
N2 C20 1.49(3) .
N3 C30 1.30(3) .
N3 C31 1.46(3) .
N4 C40 1.27(3) .
N4 C41 1.53(3) .
N5 C52 1.15(2) .
N5 C53 1.51(3) .
N6 C65 1.25(3) .
N6 C66 1.505(19) .
N7 C80 1.30(3) .
N7 C81 1.41(2) .
N8 C92 1.19(3) .
N8 C93 1.50(2) .
N9 C104 1.27(2) .
N9 C105 1.473(18) .
N10 C117 1.35(2) .
N10 C118 1.48(2) .
N11 C128 1.22(3) .
N11 C129 1.62(4) .
N12 C138 1.28(2) .
N12 C72 1.57(3) 3_656
O1 C2 1.31(3) .
O1 C1 1.39(3) .
O2 C7 1.342(19) .
O3 C13 1.36(2) .
O3 C12 1.55(3) .
O4 C18 1.35(2) .
O5 C24 1.31(3) .
O5 C23 1.47(3) .
O6 C29 1.32(3) .
O7 C34 1.33(3) .
O7 C33 1.52(4) .
O8 C39 1.30(3) .
O9 C46 1.45(3) .
O9 C45 1.47(4) .
O10 C51 1.34(2) .
O11 C58 1.43(2) .
O11 C59 1.43(3) .
O12 C64 1.31(2) .
O13 C73 1.42(2) .
O13 C74 1.42(3) .
O14 C79 1.34(3) .
O15 C85 1.41(2) .
O15 C86 1.44(3) .
O16 C91 1.34(3) .
O17 C98 1.35(2) .
O17 C97 1.42(2) .
O18 C103 1.31(2) .
O19 C111 1.37(3) .
O19 C110 1.471(17) .
O20 C116 1.31(2) .
O21 C122 1.31(4) .
O21 C121 1.53(3) .
O22 C127 1.21(2) .
O23 C132 1.42(3) .
O23 C131 1.48(3) .
O24 C137 1.318(19) .
O25 C140 1.16(3) .
O26 C140 1.32(2) .
O27 C142 1.23(2) .
O28 C142 1.27(3) .
O29 C144 1.24(4) .
O30 C144 1.29(4) .
O31 C146 1.29(3) .
O32 C146 1.24(3) .
O33 C148 1.26(2) .
O34 C148 1.21(2) .
O35 C150 1.25(2) .
O36 C150 1.26(3) .
O37 C152 1.24(3) .
O38 C152 1.24(3) .
O39 C154 1.31(3) .
O40 C154 1.19(2) .
O41 C156 1.19(3) .
O42 C156 1.36(3) .
O43 C158 1.21(3) .
O44 C158 1.27(2) .
O45 C160 1.25(2) .
O46 C160 1.34(3) .
O47 C162 1.24(2) .
O48 C162 1.23(2) .
O49 C164 1.25(3) .
O50 C164 1.22(3) .
O51 C168 1.24(2) .
O52 C168 1.31(3) .
O53 C166 1.25(2) .
O54 C166 1.22(2) .
O55 C170 1.27(2) .
O56 C170 1.275(18) .
O57 C172 1.19(3) .
O58 C172 1.21(2) .
O59 C174 1.28(2) .
O60 C174 1.223(19) .
O61 C176 1.33(3) .
O62 C176 1.29(3) .
O63 C178 1.25(2) .
O64 C178 1.30(2) .
O65 C180 1.28(2) .
O66 C180 1.19(2) .
O67 H67A 0.8200 .
O68 H68A 0.8200 .
O69 H69D 0.8200 .
C1 H1A 0.9600 .
C1 H1B 0.9600 .
C1 H1C 0.9600 .
C2 C3 1.39(3) .
C2 C7 1.45(3) .
C3 C4 1.32(3) .
C3 H3A 0.9300 .
C4 C5 1.51(4) .
C4 H4A 0.9300 .
C5 C6 1.40(2) .
C5 H5A 0.9300 .
C6 C7 1.39(3) .
C6 C8 1.42(3) .
C8 H8A 0.9300 .
C9 C10 1.51(2) .
C9 H9A 0.9700 .
C9 H9B 0.9700 .
C10 C11 1.58(3) .
C10 H10A 0.9700 .
C10 H10B 0.9700 .
C11 C84 1.51(3) 3_656
C11 H11B 0.9700 .
C11 H11C 0.9700 .
C12 H12B 0.9600 .
C12 H12C 0.9600 .
C12 H12D 0.9600 .
C13 C18 1.30(3) .
C13 C14 1.42(3) .
C14 C15 1.32(3) .
C14 H14A 0.9300 .
C15 C16 1.42(4) .
C15 H15A 0.9300 .
C16 C17 1.36(3) .
C16 H16A 0.9300 .
C17 C18 1.46(3) .
C17 C19 1.47(3) .
C19 H19A 0.9300 .
C20 C21 1.45(3) .
C20 H20A 0.9700 .
C20 H20B 0.9700 .
C21 C22 1.62(4) .
C21 H21A 0.9700 .
C21 H21B 0.9700 .
C22 C96 1.47(3) 3_656
C22 H22B 0.9700 .
C22 H22C 0.9700 .
C23 H23A 0.9600 .
C23 H23B 0.9600 .
C23 H23C 0.9600 .
C24 C29 1.40(3) .
C24 C25 1.42(4) .
C25 C26 1.40(3) .
C25 H25A 0.9300 .
C26 C27 1.35(4) .
C26 H26A 0.9300 .
C27 C28 1.46(3) .
C27 H27A 0.9300 .
C28 C29 1.40(3) .
C28 C30 1.41(3) .
C30 H30A 0.9300 .
C31 C32 1.59(2) .
C31 H31A 0.9700 .
C31 H31B 0.9700 .
C32 C109 1.43(3) 3_656
C32 H32B 0.9700 .
C32 H32C 0.9700 .
C33 H33A 0.9600 .
C33 H33B 0.9600 .
C33 H33C 0.9600 .
C34 C35 1.40(4) .
C34 C39 1.48(4) .
C35 C36 1.439(10) .
C35 H35A 0.9300 .
C36 C37 1.30(4) .
C36 H36A 0.9300 .
C37 C38 1.44(4) .
C37 H37A 0.9300 .
C38 C39 1.37(3) .
C38 C40 1.44(3) .
C40 H40A 0.9300 .
C41 C42 1.48(3) .
C41 H41A 0.9700 .
C41 H41B 0.9700 .
C42 C43 1.56(3) .
C42 H42A 0.9700 .
C42 H42B 0.9700 .
C43 C44 1.56(3) .
C43 H43A 0.9700 .
C43 H43B 0.9700 .
C44 C120 1.55(3) 3_656
C44 H44B 0.9700 .
C44 H44C 0.9700 .
C45 H45A 0.9600 .
C45 H45B 0.9600 .
C45 H45C 0.9600 .
C46 C51 1.33(3) .
C46 C47 1.34(4) .
C47 C48 1.46(5) .
C47 H47A 0.9300 .
C48 C49 1.46(5) .
C48 H48A 0.9300 .
C49 C50 1.41(5) .
C49 H49A 0.9300 .
C50 C52 1.42(3) .
C50 C51 1.47(3) .
C52 H52A 0.9300 .
C53 C54 1.540(10) .
C53 H53A 0.9700 .
C53 H53B 0.9700 .
C54 C55 1.46(3) .
C54 H54B 0.9700 .
C54 H54A 0.9700 .
C55 C56 1.541(10) .
C55 H55B 0.9700 .
C55 H55A 0.9700 .
C56 C57 1.539(10) .
C56 H56A 0.9700 .
C56 H56B 0.9700 .
C57 C130 1.59(5) 3_656
C57 H57B 0.9700 .
C57 H57C 0.9700 .
C58 H58A 0.9600 .
C58 H58B 0.9600 .
C58 H58C 0.9600 .
C59 C60 1.31(3) .
C59 C64 1.46(2) .
C60 C61 1.40(3) .
C60 H60A 0.9300 .
C61 C62 1.39(3) .
C61 H61A 0.9300 .
C62 C63 1.36(3) .
C62 H62A 0.9300 .
C63 C64 1.36(3) .
C63 C65 1.43(3) .
C65 H65A 0.9300 .
C66 C67 1.49(3) .
C66 H66A 0.9700 .
C66 H66B 0.9700 .
C67 C68 1.58(2) .
C67 H67B 0.9700 .
C67 H67C 0.9700 .
C68 C69 1.53(3) .
C68 H68B 0.9700 .
C68 H68C 0.9700 .
C69 C70 1.52(2) .
C69 H69B 0.9700 .
C69 H69C 0.9700 .
C70 C71 1.49(3) .
C70 H70A 0.9700 .
C70 H70B 0.9700 .
C71 C72 1.55(2) .
C71 H71A 0.9700 .
C71 H71B 0.9700 .
C72 N12 1.57(3) 3_656
C72 H72B 0.9700 .
C72 H72C 0.9700 .
C73 H73A 0.9600 .
C73 H73B 0.9600 .
C73 H73C 0.9600 .
C74 C75 1.33(3) .
C74 C79 1.40(3) .
C75 C76 1.31(3) .
C75 H75A 0.9300 .
C76 C77 1.42(4) .
C76 H76A 0.9300 .
C77 C78 1.45(3) .
C77 H77A 0.9300 .
C78 C79 1.39(3) .
C78 C80 1.48(3) .
C80 H80A 0.9300 .
C81 C82 1.46(4) .
C81 H81A 0.9700 .
C81 H81B 0.9700 .
C82 C83 1.46(3) .
C82 H82A 0.9700 .
C82 H82B 0.9700 .
C83 C84 1.55(3) .
C83 H83A 0.9700 .
C83 H83B 0.9700 .
C84 C11 1.51(3) 3_656
C84 H84B 0.9700 .
C84 H84C 0.9700 .
C85 H85A 0.9600 .
C85 H85B 0.9600 .
C85 H85C 0.9600 .
C86 C87 1.38(3) .
C86 C91 1.41(3) .
C87 C88 1.34(3) .
C87 H87A 0.9300 .
C88 C89 1.39(3) .
C88 H88A 0.9300 .
C89 C90 1.44(3) .
C89 H89A 0.9300 .
C90 C91 1.38(3) .
C90 C92 1.46(3) .
C92 H92A 0.9300 .
C93 C94 1.46(3) .
C93 H93A 0.9700 .
C93 H93B 0.9700 .
C94 C95 1.50(3) .
C94 H94A 0.9700 .
C94 H94B 0.9700 .
C95 C96 1.541(10) .
C95 H95A 0.9700 .
C95 H95B 0.9700 .
C96 C22 1.47(3) 3_656
C96 H96B 0.9700 .
C96 H96C 0.9700 .
C97 H97A 0.9600 .
C97 H97B 0.9600 .
C97 H97C 0.9600 .
C98 C99 1.33(3) .
C98 C103 1.43(2) .
C99 C100 1.40(3) .
C99 H99A 0.9300 .
C100 C101 1.35(3) .
C100 H10C 0.9300 .
C101 C102 1.39(2) .
C101 H10D 0.9300 .
C102 C104 1.43(2) .
C102 C103 1.48(3) .
C104 H10E 0.9300 .
C105 C106 1.54(3) .
C105 H10F 0.9700 .
C105 H10G 0.9700 .
C106 C107 1.48(3) .
C106 H10H 0.9700 .
C106 H10I 0.9700 .
C107 C108 1.54(3) .
C107 H10J 0.9700 .
C107 H10K 0.9700 .
C108 C109 1.51(3) .
C108 H10L 0.9700 .
C108 H10M 0.9700 .
C109 C32 1.43(3) 3_656
C109 H10O 0.9700 .
C109 H10P 0.9700 .
C110 H11D 0.9600 .
C110 H11E 0.9600 .
C110 H11F 0.9600 .
C111 C116 1.40(2) .
C111 C112 1.51(3) .
C112 C113 1.24(3) .
C112 H11G 0.9300 .
C113 C114 1.35(3) .
C113 H11H 0.9300 .
C114 C115 1.42(3) .
C114 H11I 0.9300 .
C115 C116 1.39(3) .
C115 C117 1.42(3) .
C117 H11J 0.9300 .
C118 C119 1.52(3) .
C118 H11K 0.9700 .
C118 H11L 0.9700 .
C119 C120 1.50(2) .
C119 H11M 0.9700 .
C119 H11N 0.9700 .
C120 C44 1.55(3) 3_656
C120 H12F 0.9700 .
C120 H12G 0.9700 .
C121 H12H 0.9600 .
C121 H12I 0.9600 .
C121 H12J 0.9600 .
C122 C123 1.36(3) .
C122 C127 1.48(3) .
C123 C124 1.3142 .
C123 H12K 0.9300 .
C124 C125 1.41(4) .
C124 H12L 0.9300 .
C125 C126 1.45(4) .
C125 H12M 0.9300 .
C126 C127 1.44(3) .
C126 C128 1.455(10) .
C128 H12O 0.9300 .
C129 C130 1.54(4) .
C129 H12P 0.9700 .
C129 H12Q 0.9700 .
C130 C57 1.59(5) 3_656
C130 H13B 0.9700 .
C130 H13C 0.9700 .
C131 H13D 0.9600 .
C131 H13E 0.9600 .
C131 H13F 0.9600 .
C132 C133 1.32(2) .
C132 C137 1.37(3) .
C133 C134 1.40(3) .
C133 H13G 0.9300 .
C134 C135 1.31(3) .
C134 H13H 0.9300 .
C135 C136 1.41(2) .
C135 H13I 0.9300 .
C136 C137 1.43(3) .
C136 C138 1.45(3) .
C138 H13J 0.9300 .
C139 C140 1.47(3) .
C139 H13K 0.9600 .
C139 H13L 0.9600 .
C139 H13M 0.9600 .
C141 C142 1.53(3) .
C141 H14C 0.9600 .
C141 H14D 0.9600 .
C141 H14E 0.9600 .
C143 C144 1.50(4) .
C143 H14F 0.9600 .
C143 H14G 0.9600 .
C143 H14H 0.9600 .
C145 C146 1.56(3) .
C145 H14I 0.9600 .
C145 H14J 0.9600 .
C145 H14K 0.9600 .
C147 C148 1.44(3) .
C147 H14L 0.9600 .
C147 H14M 0.9600 .
C147 H14N 0.9600 .
C149 C150 1.53(3) .
C149 H14O 0.9600 .
C149 H14P 0.9600 .
C149 H14Q 0.9600 .
C151 C152 1.53(3) .
C151 H15B 0.9600 .
C151 H15C 0.9600 .
C151 H15D 0.9600 .
C153 C154 1.51(4) .
C153 H15E 0.9600 .
C153 H15F 0.9600 .
C153 H15G 0.9600 .
C155 C156 1.49(3) .
C155 H15H 0.9600 .
C155 H15I 0.9600 .
C155 H15J 0.9600 .
C157 C158 1.48(3) .
C157 H15K 0.9600 .
C157 H15L 0.9600 .
C157 H15M 0.9600 .
C159 C160 1.48(2) .
C159 H15N 0.9600 .
C159 H15O 0.9600 .
C159 H15P 0.9600 .
C161 C162 1.51(2) .
C161 H16B 0.9600 .
C161 H16C 0.9600 .
C161 H16D 0.9600 .
C163 C164 1.459(10) .
C163 H16E 0.9600 .
C163 H16F 0.9600 .
C163 H16G 0.9600 .
C165 C166 1.51(3) .
C165 H16H 0.9600 .
C165 H16I 0.9600 .
C165 H16J 0.9600 .
C167 C168 1.44(4) .
C167 H16K 0.9600 .
C167 H16L 0.9600 .
C167 H16M 0.9600 .
C169 C170 1.46(2) .
C169 H16N 0.9600 .
C169 H16O 0.9600 .
C169 H16P 0.9600 .
C171 C172 1.59(4) .
C171 H17A 0.9600 .
C171 H17B 0.9600 .
C171 H17C 0.9600 .
C173 C174 1.521(19) .
C173 H17D 0.9600 .
C173 H17E 0.9600 .
C173 H17F 0.9600 .
C175 C176 1.50(4) .
C175 H17G 0.9600 .
C175 H17H 0.9600 .
C175 H17I 0.9600 .
C177 C178 1.440(10) .
C177 H17J 0.9600 .
C177 H17K 0.9600 .
C177 H17L 0.9600 .
C179 C180 1.57(2) .
C179 H17M 0.9600 .
C179 H17N 0.9600 .
C179 H17O 0.9600 .

loop_
_platon_squeeze_void_nr
_platon_squeeze_void_average_x
_platon_squeeze_void_average_y
_platon_squeeze_void_average_z
_platon_squeeze_void_volume
_platon_squeeze_void_count_electrons
_platon_squeeze_void_content
1 -0.002 0.000 -0.002 8411 2693 ' '
2 -0.014 0.500 0.488 8411 2693 ' '
3 0.000 0.500 0.000 747 271 ' '
4 0.500 0.000 1.000 747 271 ' '
